data_7130160
loop_
_publ_author_name
'Wu, Ya-Ge'
'Huang, Jia-Hong'
'Zhang, Chong'
'Dong, Xi-Yan'
'Guo, Xiang-Kun'
'Wu, Weina'
'Zang, Shuang-Quan'

_publ_section_title
;
 Site-specific sulfur-for-metal replacement in silver nanocluster
;
_journal_name_full 'Chemical Communications'
_journal_paper_doi 10.1039/D2CC00794K
_journal_year 2022
_chemical_formula_moiety 'C194 H184 Ag36 F30 N4 O24 P2 S18'
_chemical_formula_sum 'C224 H258 Ag36 F30 N14 O36 P2 S18'
_chemical_formula_weight 8814.77
_space_group_crystal_system monoclinic
_space_group_IT_number 15
_space_group_name_Hall '-C 2yc'
_space_group_name_H-M_alt 'C 1 2/c 1'
_atom_sites_solution_hydrogens geom
_audit_creation_date 2022-05-26
_audit_creation_method
;
Olex2 1.2
(compiled 2018.05.29 svn.r3508 for OlexSys, GUI svn.r5506)
;
_audit_update_record
;
2022-05-28 deposited with the CCDC.	2022-05-31 downloaded from the CCDC.
;
_cell_angle_alpha 90
_cell_angle_beta 99.116(12)
_cell_angle_gamma 90
_cell_formula_units_Z 4
_cell_length_a 40.552(10)
_cell_length_b 30.945(7)
_cell_length_c 22.193(5)
_cell_measurement_reflns_used 9411
_cell_measurement_temperature 200(2)
_cell_measurement_theta_max 26.76
_cell_measurement_theta_min 2.28
_cell_volume 27498(11)
_computing_cell_refinement 'SAINT v8.37A (Bruker, 2015)'
_computing_data_collection 'SAINT v8.37A (Bruker, 2015)'
_computing_data_reduction SAINT
_computing_molecular_graphics 'Olex2 (Dolomanov et al., 2009)'
_computing_publication_material 'Olex2 (Dolomanov et al., 2009)'
_computing_structure_refinement 'ShelXL (Sheldrick, 2015)'
_computing_structure_solution 'olex2.solve (Bourhis et al., 2015)'
_diffrn_ambient_temperature 200.0
_diffrn_measured_fraction_theta_full 0.998
_diffrn_measured_fraction_theta_max 0.998
_diffrn_measurement_device_type 'Bruker APEX-II CCD'
_diffrn_measurement_method '\f and \w scans'
_diffrn_radiation_type MoK\a
_diffrn_radiation_wavelength 0.71073
_diffrn_reflns_av_R_equivalents 0.1231
_diffrn_reflns_av_unetI/netI 0.0332
_diffrn_reflns_Laue_measured_fraction_full 0.998
_diffrn_reflns_Laue_measured_fraction_max 0.998
_diffrn_reflns_limit_h_max 48
_diffrn_reflns_limit_h_min -48
_diffrn_reflns_limit_k_max 36
_diffrn_reflns_limit_k_min -36
_diffrn_reflns_limit_l_max 26
_diffrn_reflns_limit_l_min -26
_diffrn_reflns_number 650255
_diffrn_reflns_point_group_measured_fraction_full 0.998
_diffrn_reflns_point_group_measured_fraction_max 0.998
_diffrn_reflns_theta_full 25.000
_diffrn_reflns_theta_max 25.000
_diffrn_reflns_theta_min 1.961
_exptl_absorpt_coefficient_mu 2.727
_exptl_absorpt_correction_T_max 0.772
_exptl_absorpt_correction_T_min 0.718
_exptl_absorpt_correction_type multi-scan
_exptl_absorpt_process_details '(SADABS; Sheldrick, 2003)'
_exptl_crystal_colour black
_exptl_crystal_colour_primary black
_exptl_crystal_density_diffrn 2.129
_exptl_crystal_description block
_exptl_crystal_F_000 17072
_exptl_crystal_size_max 0.13
_exptl_crystal_size_mid 0.12
_exptl_crystal_size_min 0.1
_refine_diff_density_max 2.182
_refine_diff_density_min -1.894
_refine_diff_density_rms 0.227
_refine_ls_extinction_method none
_refine_ls_goodness_of_fit_ref 1.134
_refine_ls_hydrogen_treatment constr
_refine_ls_matrix_type full
_refine_ls_number_parameters 1414
_refine_ls_number_reflns 24206
_refine_ls_number_restraints 1100
_refine_ls_restrained_S_all 1.140
_refine_ls_R_factor_all 0.1400
_refine_ls_R_factor_gt 0.0959
_refine_ls_shift/su_max 0.004
_refine_ls_shift/su_mean 0.000
_refine_ls_structure_factor_coef Fsqd
_refine_ls_weighting_details 'w=1/[\s^2^(Fo^2^)+(0.0520P)^2^+2145.8477P] where P=(Fo^2^+2Fc^2^)/3'
_refine_ls_weighting_scheme calc
_refine_ls_wR_factor_gt 0.2080
_refine_ls_wR_factor_ref 0.2606
_reflns_Friedel_coverage 0.000
_reflns_number_gt 16477
_reflns_number_total 24206
_reflns_threshold_expression 'I > 2\s(I)'
_cod_data_source_file d2cc00794k2.cif
_cod_data_source_block ag36
_cod_original_cell_volume 27497(11)
_cod_database_code 7130160
_shelx_shelxl_version_number 2016/6
_shelx_space_group_comment
;
The symmetry employed for this shelxl refinement is uniquely defined
by the following loop, which should always be used as a source of
symmetry information in preference to the above space-group names.
They are only intended as comments.
;
_shelx_estimated_absorpt_t_max 0.772
_shelx_estimated_absorpt_t_min 0.718
_olex2_refinement_description
;
1. Fixed Uiso
 At 1.2 times of:
  All C(H) groups, All C(H,H) groups
 At 1.5 times of:
  All C(H,H,H) groups
2. Restrained distances
 C6-C5
 1.51 with sigma of 0.01
 C1AA-C0AA
 1.51 with sigma of 0.01
 C4-C3
 1.51 with sigma of 0.01
 C77-O12
 1.2 with sigma of 0.02
 N2-C79 = N2-C78
 1.45 with sigma of 0.02
 C33-C32
 1.51 with sigma of 0.01
 O11-C74
 1.2 with sigma of 0.02
 N1-C75 = N1-C76
 1.45 with sigma of 0.01
 C10-C9
 1.51 with sigma of 0.01
 C2-C1
 1.51 with sigma of 0.01
 F18-C1AA
 1.45 with sigma of 0.02
 C1AA-F16
 1.45 with sigma of 0.02
 F16-C1AA = F18-C1AA
 1.45 with sigma of 0.01
 F17-C1AA
 1.45 with sigma of 0.01
 S7-C54 = S7-C53
 1.85 with sigma of 0.01
 C55-C54 = C61-C53
 1.51 with sigma of 0.01
 C71-C70 = C71-C72 = C72-C73 = C70-C69 = C69-C68 = C73-C68
 1.39 with sigma of 0.01
 C1AA-O1AA
 2.2 with sigma of 0.04
 F10-C8 \\sim F11-C8 \\sim F12-C8
 with sigma of 0.02
 F11-F12 \\sim F11-F10 \\sim F12-F10
 with sigma of 0.02
 C7-F10 \\sim C7-F11 \\sim C7-F12
 with sigma of 0.02
 F2-C2 \\sim F3-C2 \\sim F1-C2
 with sigma of 0.01
 C1-F1 \\sim C1-F2 \\sim C1-F3
 with sigma of 0.02
 F2A-C2 \\sim F3A-C2 \\sim F3-C2 \\sim F1A-C2
 with sigma of 0.02
 F16-F17 \\sim F16-F18 \\sim F17-F18
 with sigma of 0.02
 O1AA-C0AA \\sim O0AA-C0AA
 with sigma of 0.01
3. Restrained planarity
 F1, F1A, F2, F2A, F3, F3A
 with sigma of 0.1
4. Rigid bond restraints
 F4, F5, F6, O3, O4, C3, C4
 with sigma for 1-2 distances of 0.01 and sigma for 1-3 distances of 0.01
 F7, F8, F9, O5, O6, C5, C6
 with sigma for 1-2 distances of 0.01 and sigma for 1-3 distances of 0.01
 O12, N2, C77, C78, C79
 with sigma for 1-2 distances of 0.01 and sigma for 1-3 distances of 0.01
 F10, F11, F12, C8
 with sigma for 1-2 distances of 0.01 and sigma for 1-3 distances of 0.01
 S4, C32, C33, C34, C35, C36, C37, C38
 with sigma for 1-2 distances of 0.01 and sigma for 1-3 distances of 0.01
 F13, F14, F15, O9, O10, C9, C10
 with sigma for 1-2 distances of 0.01 and sigma for 1-3 distances of 0.01
 S7, C54, C55, C56, C57, C58, C59, C60
 with sigma for 1-2 distances of 0.01 and sigma for 1-3 distances of 0.01
 S7, C53, C54, C55, C56, C57, C58, C59, C60, C61, C62, C63, C64, C65, C66, C70,
  C71
 with sigma for 1-2 distances of 0.01 and sigma for 1-3 distances of 0.01
5. Uiso/Uaniso restraints and constraints
Ag15 \\sim F16 \\sim F18 \\sim O1AA \\sim C0AA \\sim C1AA: within 3A with sigma
of 0.01 and sigma for terminal atoms of 0.01
Ag15 \\sim F16 \\sim F17 \\sim F18 \\sim O0AA \\sim O1AA \\sim C1AA: within 3A
with sigma of 0.01 and sigma for terminal atoms of 0.01
Ag23 \\sim O11 \\sim N1 \\sim C74 \\sim C75 \\sim C76: within 3A with sigma of
0.01 and sigma for terminal atoms of 0.01
Ag15: within 3A with sigma of 0.01 and sigma for terminal atoms of 0.01
Ag19 \\sim Ag20: within 3A with sigma of 0.01 and sigma for terminal atoms of
0.01
Uanis(Ag1) \\sim Ueq, Uanis(Ag2) \\sim Ueq: with sigma of 0.01 and sigma for
terminal atoms of 0.02
Uanis(O3) \\sim Ueq, Uanis(C3) \\sim Ueq, Uanis(O4) \\sim Ueq, Uanis(F6) \\sim
Ueq, Uanis(F5) \\sim Ueq, Uanis(C4) \\sim Ueq, Uanis(F4) \\sim Ueq: with sigma
of 0.01 and sigma for terminal atoms of 0.02
Uanis(O6) \\sim Ueq, Uanis(C5) \\sim Ueq, Uanis(C6) \\sim Ueq, Uanis(F7) \\sim
Ueq, Uanis(F8) \\sim Ueq, Uanis(F9) \\sim Ueq, Uanis(O5) \\sim Ueq: with sigma
of 0.01 and sigma for terminal atoms of 0.02
Uanis(Ag5) \\sim Ueq: with sigma of 0.01 and sigma for terminal atoms of 0.02
Uanis(C78) \\sim Ueq, Uanis(N2) \\sim Ueq, Uanis(C79) \\sim Ueq, Uanis(C77)
\\sim Ueq, Uanis(O12) \\sim Ueq: with sigma of 0.01 and sigma for terminal
atoms of 0.02
Uanis(C22) \\sim Ueq, Uanis(C21) \\sim Ueq, Uanis(C20) \\sim Ueq, Uanis(C19)
\\sim Ueq, Uanis(C24) \\sim Ueq, Uanis(C23) \\sim Ueq, Uanis(C18) \\sim Ueq,
Uanis(C52) \\sim Ueq, Uanis(C47) \\sim Ueq, Uanis(C46) \\sim Ueq, Uanis(C51)
\\sim Ueq, Uanis(C49) \\sim Ueq, Uanis(C48) \\sim Ueq, Uanis(C50) \\sim Ueq,
Uanis(C101) \\sim Ueq, Uanis(C100) \\sim Ueq, Uanis(C99) \\sim Ueq, Uanis(C98)
\\sim Ueq, Uanis(C104) \\sim Ueq, Uanis(C103) \\sim Ueq, Uanis(C102) \\sim Ueq:
with sigma of 0.01 and sigma for terminal atoms of 0.02
Uanis(F10) \\sim Ueq, Uanis(F11) \\sim Ueq, Uanis(F12) \\sim Ueq: with sigma of
0.01 and sigma for terminal atoms of 0.02
Uanis(C34) \\sim Ueq, Uanis(C35) \\sim Ueq, Uanis(C37) \\sim Ueq, Uanis(C36)
\\sim Ueq, Uanis(C38) \\sim Ueq, Uanis(C33) \\sim Ueq, Uanis(C32) \\sim Ueq:
with sigma of 0.01 and sigma for terminal atoms of 0.02
Uanis(P2) \\sim Ueq: with sigma of 0.01 and sigma for terminal atoms of 0.02
Uanis(O9) \\sim Ueq, Uanis(O10) \\sim Ueq, Uanis(C9) \\sim Ueq, Uanis(C10)
\\sim Ueq, Uanis(F13) \\sim Ueq, Uanis(F14) \\sim Ueq, Uanis(F15) \\sim Ueq:
with sigma of 0.01 and sigma for terminal atoms of 0.02
Uanis(C68) \\sim Ueq, Uanis(C39) \\sim Ueq, Uanis(C67) \\sim Ueq, Uanis(C40)
\\sim Ueq, Uanis(C41) \\sim Ueq, Uanis(C42) \\sim Ueq, Uanis(C43) \\sim Ueq,
Uanis(C44) \\sim Ueq, Uanis(C45) \\sim Ueq, Uanis(C69) \\sim Ueq, Uanis(C73)
\\sim Ueq, Uanis(C70) \\sim Ueq, Uanis(C72) \\sim Ueq, Uanis(C71) \\sim Ueq:
with sigma of 0.01 and sigma for terminal atoms of 0.02
Uanis(F1A) \\sim Ueq, Uanis(F2) \\sim Ueq, Uanis(F2A) \\sim Ueq, Uanis(F3)
\\sim Ueq, Uanis(F3A) \\sim Ueq, Uanis(F1) \\sim Ueq: with sigma of 0.01 and
sigma for terminal atoms of 0.02
Uanis(C66) \\sim Ueq, Uanis(C65) \\sim Ueq, Uanis(C64) \\sim Ueq, Uanis(C63)
\\sim Ueq, Uanis(C62) \\sim Ueq, Uanis(C61) \\sim Ueq, Uanis(C53) \\sim Ueq:
with sigma of 0.01 and sigma for terminal atoms of 0.02
Uanis(C60) \\sim Ueq, Uanis(C59) \\sim Ueq, Uanis(C58) \\sim Ueq, Uanis(C57)
\\sim Ueq, Uanis(C56) \\sim Ueq, Uanis(C55) \\sim Ueq, Uanis(C54) \\sim Ueq:
with sigma of 0.01 and sigma for terminal atoms of 0.02
Uanis(C28) \\sim Ueq, Uanis(C27) \\sim Ueq, Uanis(C31) \\sim Ueq, Uanis(C30)
\\sim Ueq, Uanis(C29) \\sim Ueq: with sigma of 0.01 and sigma for terminal
atoms of 0.02
Uanis(C13) \\sim Ueq, Uanis(C14) \\sim Ueq, Uanis(C15) \\sim Ueq, Uanis(C16)
\\sim Ueq, Uanis(C11) \\sim Ueq, Uanis(C94) \\sim Ueq, Uanis(C93) \\sim Ueq,
Uanis(C95) \\sim Ueq, Uanis(C96) \\sim Ueq: with sigma of 0.01 and sigma for
terminal atoms of 0.02
Uanis(Ag7) \\sim Ueq: with sigma of 0.01 and sigma for terminal atoms of 0.02
Uanis(O0AA) = Uanis(C0AA)
6. Same fragment restrains
{F1, F2, F3, O1, O2, C1, C2} sigma for 1-2: 0.02, 1-3: 0.04
as
{F4, F5, F6, O3, O4, C3, C4}
{F1, F2, F3, O1, O2, C1, C2} sigma for 1-2: 0.02, 1-3: 0.04
as
{F7, F8, F9, O5, O6, C5, C6}
{F1, F2, F3, O1, O2, C1, C2} sigma for 1-2: 0.02, 1-3: 0.04
as
{F13, F14, F15, O9, O10, C9, C10}
7. Others
 Sof(F1A)=Sof(F2A)=Sof(F3A)=1-FVAR(1)
 Sof(F1)=Sof(F2)=Sof(F3)=FVAR(1)
 Sof(C53)=Sof(H53A)=Sof(H53B)=Sof(C61)=Sof(C62)=Sof(H62)=Sof(C63)=Sof(H63)=
 Sof(C64)=Sof(H64)=Sof(C65)=Sof(H65)=Sof(C66)=Sof(H66)=1-FVAR(2)
 Sof(C54)=Sof(H54A)=Sof(H54B)=Sof(C55)=Sof(C56)=Sof(H56)=Sof(C57)=Sof(H57)=
 Sof(C58)=Sof(H58)=Sof(C59)=Sof(H59)=Sof(C60)=Sof(H60)=FVAR(2)
 Sof(Ag2)=1-FVAR(3)
 Sof(Ag1)=FVAR(3)
 Fixed Sof: F10(0.5) F11(0.5) F12(0.5) F16(0.5) F17(0.5) F18(0.5) O0AA(0.5)
 O1AA(0.5) C0AA(0.5) C1AA(0.5)
8.a Secondary CH2 refined with riding coordinates:
 C11(H11A,H11B), C18(H18A,H18B), C25(H25A,H25B), C32(H32A,H32B), C39(H39A,
 H39B), C46(H46A,H46B), C53(H53A,H53B), C54(H54A,H54B), C67(H67A,H67B),
 C98(H98A,H98B)
8.b Aromatic/amide H refined with riding coordinates:
 C15(H15), C14(H14), C13(H13), C17(H17), C16(H16), C23(H23), C24(H24),
 C20(H20), C21(H21), C22(H22), C27(H27), C28(H28), C29(H29), C30(H30), C31(H31),
  C34(H34), C35(H35), C37(H37), C36(H36), C38(H38), C41(H41), C42(H42),
 C43(H43), C44(H44), C45(H45), C48(H48), C49(H49), C50(H50), C51(H51), C52(H52),
  C56(H56), C57(H57), C58(H58), C59(H59), C60(H60), C62(H62), C63(H63),
 C64(H64), C65(H65), C66(H66), C69(H69), C70(H70), C71(H71), C72(H72), C73(H73),
  C74(H74), C77(H77), C81(H81), C82(H82), C83(H83), C84(H84), C85(H85),
 C90(H90), C89(H89), C88(H88), C87(H87), C91(H91), C94(H94), C93(H93), C97(H97),
  C96(H96), C95(H95), C104(H104), C103(H103), C102(H102), C101(H101), C100(H100)
8.c Fitted hexagon refined as free rotating group:
 C15(C14,C13,C12,C17,C16), C23(C24,C19,C20,C21,C22), C33(C34,C35,C37,C36,C38),
 C40(C41,C42,C43,C44,C45), C55(C56,C57,C58,C59,C60), C61(C62,C63,C64,C65,C66),
 C80(C81,C82,C83,C84,C85), C90(C89,C88,C87,C86,C91), C94(C93,C92,C97,C96,C95),
 C104(C103,C102,C101,C100,C99)
8.d Idealised Me refined as rotating group:
 C75(H75A,H75B,H75C), C76(H76A,H76B,H76C), C78(H78A,H78B,H78C), C79(H79A,H79B,
 H79C)
;
_olex2_submission_special_instructions 'No special instructions were received'

loop_
_space_group_symop_operation_xyz
'x, y, z'
'-x, y, -z+1/2'
'x+1/2, y+1/2, z'
'-x+1/2, y+1/2, -z+1/2'
'-x, -y, -z'
'x, -y, z-1/2'
'-x+1/2, -y+1/2, -z'
'x+1/2, -y+1/2, z-1/2'

loop_
_atom_site_label
_atom_site_type_symbol
_atom_site_fract_x
_atom_site_fract_y
_atom_site_fract_z
_atom_site_U_iso_or_equiv
_atom_site_adp_type
_atom_site_occupancy
_atom_site_site_symmetry_order
_atom_site_calc_flag
_atom_site_refinement_flags_posn
_atom_site_refinement_flags_adp
_atom_site_refinement_flags_occupancy
_atom_site_disorder_assembly
_atom_site_disorder_group
Ag1 Ag 0.3706(3) 0.7454(4) 0.3834(6) 0.162(3) Uani 0.61(2) 1 d . U . A 2
Ag2 Ag 0.3809(2) 0.7541(2) 0.4129(5) 0.076(3) Uani 0.39(2) 1 d . U . A 1
Ag5 Ag 0.44477(7) 0.75283(7) 0.47204(12) 0.1154(8) Uani 1 1 d . U . . .
Ag7 Ag 0.37978(6) 0.82420(8) 0.29902(10) 0.1009(7) Uani 1 1 d . U . . .
Ag8 Ag 0.49935(5) 0.81221(5) 0.46335(7) 0.0667(4) Uani 1 1 d . . . . .
Ag9 Ag 0.46765(3) 0.79876(4) 0.33067(5) 0.0448(3) Uani 1 1 d . . . . .
Ag10 Ag 0.46724(3) 0.82743(4) 0.20499(5) 0.0444(3) Uani 1 1 d . . . . .
Ag11 Ag 0.47917(4) 0.89263(4) 0.30666(6) 0.0514(3) Uani 1 1 d . . . . .
Ag12 Ag 0.500000 0.75122(5) 0.250000 0.0364(3) Uani 1 2 d S T P . .
Ag13 Ag 0.46820(4) 0.70432(4) 0.33278(5) 0.0492(3) Uani 1 1 d . . . . .
Ag14 Ag 0.52204(5) 0.66405(5) 0.42291(6) 0.0642(4) Uani 1 1 d . . . . .
Ag15 Ag 0.500000 0.58867(7) 0.250000 0.0802(8) Uani 1 2 d S TU P C .
Ag16 Ag 0.53161(4) 0.67323(4) 0.29156(6) 0.0511(3) Uani 1 1 d . . . . .
Ag17 Ag 0.56998(3) 0.74985(4) 0.27009(6) 0.0500(3) Uani 1 1 d . . . . .
Ag18 Ag 0.60823(4) 0.82540(6) 0.32877(8) 0.0736(5) Uani 1 1 d . . . . .
Ag19 Ag 0.56051(6) 0.61547(7) 0.20055(9) 0.0969(7) Uani 1 1 d . U . . .
Ag20 Ag 0.61631(8) 0.67324(9) 0.19689(12) 0.1291(9) Uani 1 1 d . U . . .
Ag21 Ag 0.52959(3) 0.75323(4) 0.37347(5) 0.0466(3) Uani 1 1 d . . . . .
Ag22 Ag 0.59137(5) 0.69696(5) 0.38398(7) 0.0680(4) Uani 1 1 d . . . . .
Ag23 Ag 0.56608(4) 0.83418(5) 0.42830(7) 0.0643(4) Uani 1 1 d . U . . .
S1 S 0.42163(13) 0.81559(16) 0.3901(2) 0.0591(12) Uani 1 1 d . . . . .
S2 S 0.42568(14) 0.69212(16) 0.4034(2) 0.0620(13) Uani 1 1 d . . . . .
S3 S 0.51407(13) 0.87574(13) 0.4043(2) 0.0534(11) Uani 1 1 d . . . . .
S4 S 0.57424(13) 0.88247(15) 0.2611(2) 0.0572(11) Uani 1 1 d . U . . .
S5 S 0.60260(14) 0.77312(17) 0.4127(2) 0.0644(13) Uani 1 1 d . . . . .
S6 S 0.49650(17) 0.60560(16) 0.3564(2) 0.0701(15) Uani 1 1 d . . . . .
S7 S 0.59083(15) 0.64004(17) 0.3063(2) 0.0685(14) Uani 1 1 d D U . . .
S8 S 0.62744(14) 0.74484(19) 0.2407(2) 0.0684(13) Uani 1 1 d . . . . .
S9 S 0.51455(14) 0.73132(14) 0.47838(19) 0.0593(13) Uani 1 1 d . . . . .
P2 P 0.32484(19) 0.7505(3) 0.4407(4) 0.103(2) Uani 1 1 d . U . . .
F1 F 0.4346(7) 0.8535(9) 0.6437(9) 0.122(10) Uani 0.72(4) 1 d D U . B 1
F2 F 0.4565(10) 0.7970(6) 0.6836(8) 0.133(11) Uani 0.72(4) 1 d D U . B 1
F3 F 0.4867(6) 0.8487(11) 0.6730(9) 0.124(10) Uani 0.72(4) 1 d D U . B 1
O1 O 0.4433(4) 0.7857(5) 0.5615(7) 0.094(5) Uani 1 1 d D . . . .
O2 O 0.4881(4) 0.8260(5) 0.5616(6) 0.082(5) Uani 1 1 d D . . . .
C1 C 0.4644(5) 0.8111(6) 0.5807(7) 0.077(7) Uani 1 1 d D . . . .
C2 C 0.4605(4) 0.8276(5) 0.6435(7) 0.094(8) Uani 1 1 d D . . . .
F1A F 0.4390(13) 0.8052(15) 0.6708(16) 0.084(18) Uani 0.28(4) 1 d D U . B 2
F2A F 0.4867(14) 0.817(3) 0.685(2) 0.13(3) Uani 0.28(4) 1 d D U . B 2
F3A F 0.4587(18) 0.8697(8) 0.651(2) 0.10(2) Uani 0.28(4) 1 d D U . B 2
F4 F 0.5986(7) 0.5939(10) 0.5869(11) 0.238(10) Uani 1 1 d D U . . .
F5 F 0.6198(7) 0.5664(7) 0.5200(12) 0.217(9) Uani 1 1 d D U . . .
F6 F 0.6443(6) 0.6168(8) 0.5622(12) 0.222(9) Uani 1 1 d D U . . .
O3 O 0.5656(4) 0.6232(6) 0.4789(7) 0.098(4) Uani 1 1 d D U . . .
O4 O 0.6089(5) 0.6646(6) 0.4802(9) 0.122(6) Uani 1 1 d D U . . .
C3 C 0.5930(6) 0.6349(8) 0.4943(12) 0.119(7) Uani 1 1 d D U . . .
C4 C 0.6133(6) 0.6058(8) 0.5413(11) 0.159(8) Uani 1 1 d D U . . .
F7 F 0.6348(6) 0.5021(7) 0.1528(14) 0.216(9) Uani 1 1 d D U . C 1
F8 F 0.6497(7) 0.5430(9) 0.0894(11) 0.222(9) Uani 1 1 d D U . C 1
F9 F 0.6784(6) 0.5411(9) 0.1723(13) 0.220(9) Uani 1 1 d D U . C 1
O5 O 0.5985(5) 0.5667(7) 0.1766(10) 0.129(6) Uani 1 1 d D U . C 1
O6 O 0.6399(5) 0.6113(7) 0.1732(10) 0.132(6) Uani 1 1 d D U . C 1
C5 C 0.6253(6) 0.5777(8) 0.1688(15) 0.133(7) Uani 1 1 d D U . C 1
C6 C 0.6461(6) 0.5416(8) 0.1482(12) 0.170(8) Uani 1 1 d D U . C 1
F10 F 0.4818(7) 1.0494(7) 0.2858(14) 0.102(8) Uani 0.5 1 d D U . D -1
F11 F 0.5317(5) 1.0452(6) 0.2745(14) 0.097(7) Uani 0.5 1 d D U . D -1
F12 F 0.4950(8) 1.0496(6) 0.1973(9) 0.097(7) Uani 0.5 1 d D U . D -1
F13 F 0.7344(5) 0.8573(8) 0.3150(12) 0.206(8) Uani 1 1 d D U . E 1
F14 F 0.7144(5) 0.9043(8) 0.3637(10) 0.194(8) Uani 1 1 d D U . E 1
F15 F 0.7151(7) 0.9148(9) 0.2728(12) 0.226(9) Uani 1 1 d D U . E 1
O9 O 0.6608(5) 0.8546(7) 0.3380(9) 0.122(6) Uani 1 1 d D U . E 1
O10 O 0.6676(5) 0.8572(7) 0.2425(9) 0.125(6) Uani 1 1 d D U . E 1
C9 C 0.6748(6) 0.8617(10) 0.2960(11) 0.124(7) Uani 1 1 d D U . E 1
C10 C 0.7086(5) 0.8833(8) 0.3106(11) 0.151(7) Uani 1 1 d D U . E 1
F16 F 0.5341(7) 0.4273(9) 0.2964(12) 0.124(4) Uani 0.5 1 d D U . C -1
F17 F 0.4996(7) 0.4352(10) 0.2138(12) 0.124(4) Uani 0.5 1 d D U . C -1
F18 F 0.5518(7) 0.4477(10) 0.2157(13) 0.124(4) Uani 0.5 1 d D U . C -1
O0AA O 0.4763(12) 0.5131(12) 0.241(2) 0.111(3) Uani 0.5 1 d D U . C -1
O1AA O 0.5435(11) 0.5248(10) 0.2546(18) 0.110(4) Uani 0.5 1 d D U . C -1
O7 O 0.4943(4) 0.9648(4) 0.2979(6) 0.068(4) Uani 1 1 d . . . . .
O11 O 0.6144(5) 0.8868(7) 0.4473(10) 0.118(4) Uani 1 1 d D U . . .
O12 O 0.5678(5) 0.8506(6) 0.5425(9) 0.101(5) Uani 1 1 d D U . . .
N1 N 0.6451(7) 0.9361(9) 0.4934(12) 0.134(5) Uani 1 1 d D U . . .
N2 N 0.5826(6) 0.8586(8) 0.6438(11) 0.116(6) Uani 1 1 d D U . . .
C0AA C 0.5113(8) 0.5051(10) 0.247(4) 0.111(3) Uani 0.5 1 d D U . C -1
C1AA C 0.5257(7) 0.4600(9) 0.2500(12) 0.118(4) Uani 0.5 1 d D U . C -1
C7 C 0.500000 0.9813(8) 0.250000 0.070(9) Uani 1 2 d DS T P D .
C8 C 0.500000 1.0313(8) 0.250000 0.069(6) Uani 1 2 d DS TU P . .
C11 C 0.4228(6) 0.8675(7) 0.4303(11) 0.080(6) Uani 1 1 d . U . . .
H11A H 0.435759 0.863952 0.471712 0.096 Uiso 1 1 calc R . . . .
H11B H 0.434508 0.888941 0.408311 0.096 Uiso 1 1 calc R . . . .
C15 C 0.3257(3) 0.9154(6) 0.4482(10) 0.129(11) Uani 1 1 d . U . . .
H15 H 0.304177 0.925940 0.452369 0.155 Uiso 1 1 calc R . . . .
C14 C 0.3431(5) 0.8891(6) 0.4931(8) 0.111(9) Uani 1 1 d G U . . .
H14 H 0.333433 0.881589 0.527974 0.133 Uiso 1 1 calc R . . . .
C13 C 0.3746(4) 0.8736(5) 0.4869(7) 0.097(8) Uani 1 1 d G U . . .
H13 H 0.386435 0.855622 0.517582 0.116 Uiso 1 1 calc R . . . .
C12 C 0.3887(3) 0.8845(5) 0.4358(7) 0.071(6) Uani 1 1 d G . . . .
C17 C 0.3713(4) 0.9109(5) 0.3909(6) 0.078(6) Uani 1 1 d G . . . .
H17 H 0.380925 0.918357 0.355980 0.094 Uiso 1 1 calc R . . . .
C16 C 0.3398(4) 0.9263(6) 0.3971(8) 0.113(9) Uani 1 1 d G U . . .
H16 H 0.327923 0.944324 0.366371 0.136 Uiso 1 1 calc R . . . .
C18 C 0.4282(6) 0.6438(8) 0.4539(11) 0.083(7) Uani 1 1 d . U . . .
H18A H 0.413225 0.621002 0.433661 0.100 Uiso 1 1 calc R . . . .
H18B H 0.451273 0.632439 0.460077 0.100 Uiso 1 1 calc R . . . .
C23 C 0.4364(6) 0.6804(7) 0.6163(8) 0.150(14) Uani 1 1 d . U . . .
H23 H 0.453512 0.691545 0.646621 0.180 Uiso 1 1 calc R . . . .
C24 C 0.4434(4) 0.6704(6) 0.5587(10) 0.115(10) Uani 1 1 d G U . . .
H24 H 0.465308 0.674653 0.549489 0.138 Uiso 1 1 calc R . . . .
C19 C 0.4185(5) 0.6541(5) 0.5144(7) 0.070(5) Uani 1 1 d G U . . .
C20 C 0.3865(4) 0.6478(6) 0.5278(9) 0.121(10) Uani 1 1 d G U . . .
H20 H 0.369377 0.636640 0.497495 0.145 Uiso 1 1 calc R . . . .
C21 C 0.3794(5) 0.6578(7) 0.5855(11) 0.136(12) Uani 1 1 d G U . . .
H21 H 0.357580 0.653532 0.594627 0.164 Uiso 1 1 calc R . . . .
C22 C 0.4044(7) 0.6741(7) 0.6298(8) 0.140(12) Uani 1 1 d G U . . .
H22 H 0.399647 0.680984 0.669191 0.168 Uiso 1 1 calc R . . . .
C25 C 0.5220(5) 0.9270(6) 0.4489(9) 0.066(5) Uani 1 1 d . . . . .
H25A H 0.539330 0.921764 0.484756 0.079 Uiso 1 1 calc R . . . .
H25B H 0.530639 0.949065 0.423070 0.079 Uiso 1 1 calc R . . . .
C26 C 0.4916(5) 0.9442(6) 0.4699(7) 0.058(5) Uani 1 1 d . . . . .
C27 C 0.4834(5) 0.9320(7) 0.5256(9) 0.069(5) Uani 1 1 d . U . . .
H27 H 0.497809 0.913039 0.551142 0.082 Uiso 1 1 calc R . . . .
C28 C 0.4551(6) 0.9469(8) 0.5446(11) 0.087(7) Uani 1 1 d . U . . .
H28 H 0.449882 0.937593 0.582727 0.104 Uiso 1 1 calc R . . . .
C29 C 0.4344(6) 0.9745(7) 0.5101(10) 0.073(6) Uani 1 1 d . U . . .
H29 H 0.415424 0.986063 0.524497 0.087 Uiso 1 1 calc R . . . .
C30 C 0.4416(6) 0.9856(7) 0.4537(10) 0.073(6) Uani 1 1 d . U . . .
H30 H 0.426557 1.003607 0.427632 0.088 Uiso 1 1 calc R . . . .
C31 C 0.4706(5) 0.9708(6) 0.4344(9) 0.063(5) Uani 1 1 d . U . . .
H31 H 0.475698 0.979508 0.395835 0.076 Uiso 1 1 calc R . . . .
C32 C 0.5814(6) 0.9313(7) 0.3066(11) 0.091(5) Uani 1 1 d D U . . .
H32A H 0.560030 0.946415 0.307630 0.109 Uiso 1 1 calc R . . . .
H32B H 0.591438 0.923921 0.348964 0.109 Uiso 1 1 calc R . . . .
C33 C 0.6050(6) 0.9603(7) 0.2781(11) 0.127(7) Uani 1 1 d D U . . .
C34 C 0.6394(7) 0.9577(7) 0.2961(10) 0.150(8) Uani 1 1 d G U . . .
H34 H 0.648362 0.938980 0.328447 0.180 Uiso 1 1 calc R . . . .
C35 C 0.6605(5) 0.9827(9) 0.2668(13) 0.162(9) Uani 1 1 d G U . . .
H35 H 0.684036 0.980926 0.279158 0.194 Uiso 1 1 calc R . . . .
C37 C 0.6474(7) 1.0101(8) 0.2195(12) 0.171(9) Uani 1 1 d G U . . .
H37 H 0.661851 1.027154 0.199519 0.205 Uiso 1 1 calc R . . . .
C36 C 0.6130(7) 1.0127(8) 0.2015(10) 0.166(9) Uani 1 1 d G U . . .
H36 H 0.603993 1.031435 0.169167 0.199 Uiso 1 1 calc R . . . .
C38 C 0.5918(5) 0.9878(9) 0.2308(12) 0.157(9) Uani 1 1 d G U . . .
H38 H 0.568319 0.989489 0.218455 0.189 Uiso 1 1 calc R . . . .
C39 C 0.6356(6) 0.7760(8) 0.4813(10) 0.078(6) Uani 1 1 d . U . . .
H39A H 0.637482 0.806099 0.496699 0.094 Uiso 1 1 calc R . . . .
H39B H 0.629319 0.757374 0.513867 0.094 Uiso 1 1 calc R . . . .
C40 C 0.6684(5) 0.7618(8) 0.4663(10) 0.100(8) Uani 1 1 d . U . . .
C41 C 0.6779(6) 0.7186(7) 0.4711(11) 0.166(15) Uani 1 1 d G U . . .
H41 H 0.663740 0.697870 0.485502 0.199 Uiso 1 1 calc R . . . .
C42 C 0.7082(7) 0.7058(7) 0.4548(11) 0.139(12) Uani 1 1 d G U . . .
H42 H 0.714649 0.676249 0.458144 0.167 Uiso 1 1 calc R . . . .
C43 C 0.7289(5) 0.7361(10) 0.4338(12) 0.172(16) Uani 1 1 d G U . . .
H43 H 0.749566 0.727316 0.422661 0.206 Uiso 1 1 calc R . . . .
C44 C 0.7194(6) 0.7793(9) 0.4289(12) 0.196(19) Uani 1 1 d G U . . .
H44 H 0.733574 0.800005 0.414535 0.235 Uiso 1 1 calc R . . . .
C45 C 0.6892(6) 0.7921(6) 0.4452(10) 0.125(11) Uani 1 1 d G U . . .
H45 H 0.682665 0.821627 0.441893 0.150 Uiso 1 1 calc R . . . .
C46 C 0.5049(6) 0.5523(7) 0.3977(10) 0.077(6) Uani 1 1 d . U . . .
H46A H 0.498487 0.528223 0.368810 0.093 Uiso 1 1 calc R . . . .
H46B H 0.529008 0.549689 0.413524 0.093 Uiso 1 1 calc R . . . .
C47 C 0.4858(6) 0.5493(7) 0.4486(11) 0.076(6) Uani 1 1 d . U . . .
C48 C 0.4545(8) 0.5313(10) 0.4407(15) 0.111(9) Uani 1 1 d . U . . .
H48 H 0.445181 0.520986 0.401322 0.133 Uiso 1 1 calc R . . . .
C49 C 0.4360(9) 0.5276(11) 0.4879(17) 0.128(11) Uani 1 1 d . U . . .
H49 H 0.414320 0.515206 0.482329 0.154 Uiso 1 1 calc R . . . .
C50 C 0.4507(8) 0.5423(9) 0.5405(14) 0.104(9) Uani 1 1 d . U . . .
H50 H 0.438355 0.539550 0.573281 0.125 Uiso 1 1 calc R . . . .
C51 C 0.4795(8) 0.5600(10) 0.5540(15) 0.111(9) Uani 1 1 d . U . . .
H51 H 0.487334 0.569850 0.594253 0.133 Uiso 1 1 calc R . . . .
C52 C 0.4997(7) 0.5646(8) 0.5059(11) 0.086(7) Uani 1 1 d . U . . .
H52 H 0.521282 0.577317 0.513214 0.103 Uiso 1 1 calc R . . . .
C53 C 0.5901(11) 0.5859(19) 0.341(5) 0.078(9) Uani 0.343(19) 1 d D U . F 2
H53A H 0.573598 0.586487 0.369740 0.093 Uiso 0.343(19) 1 calc R . . F 2
H53B H 0.581881 0.565015 0.308619 0.093 Uiso 0.343(19) 1 calc R . . F 2
C54 C 0.5949(6) 0.5874(13) 0.346(3) 0.092(7) Uani 0.657(19) 1 d D U . F 1
H54A H 0.588677 0.590093 0.387389 0.111 Uiso 0.657(19) 1 calc R . . F 1
H54B H 0.580303 0.565511 0.322896 0.111 Uiso 0.657(19) 1 calc R . . F 1
C55 C 0.6312(6) 0.5745(10) 0.3507(15) 0.103(8) Uani 0.657(19) 1 d D U . F 1
C56 C 0.6540(8) 0.5939(9) 0.3959(13) 0.120(9) Uani 0.657(19) 1 d G U . F 1
H56 H 0.646600 0.614420 0.422722 0.144 Uiso 0.657(19) 1 calc R . . F 1
C57 C 0.6877(7) 0.5833(11) 0.4019(14) 0.126(10) Uani 0.657(19) 1 d G U . F 1
H57 H 0.703289 0.596604 0.432865 0.151 Uiso 0.657(19) 1 calc R . . F 1
C58 C 0.6985(6) 0.5534(11) 0.3627(17) 0.136(10) Uani 0.657(19) 1 d G U . F 1
H58 H 0.721515 0.546127 0.366850 0.163 Uiso 0.657(19) 1 calc R . . F 1
C59 C 0.6757(8) 0.5340(10) 0.3175(14) 0.127(10) Uani 0.657(19) 1 d G U . F 1
H59 H 0.683052 0.513466 0.290693 0.152 Uiso 0.657(19) 1 calc R . . F 1
C60 C 0.6420(8) 0.5445(10) 0.3115(13) 0.121(9) Uani 0.657(19) 1 d G U . F 1
H60 H 0.626362 0.531282 0.280550 0.146 Uiso 0.657(19) 1 calc R . . F 1
C61 C 0.6225(9) 0.5684(15) 0.376(2) 0.080(9) Uani 0.343(19) 1 d D U . F 2
C62 C 0.6242(10) 0.5469(16) 0.431(2) 0.086(10) Uani 0.343(19) 1 d G U . F 2
H62 H 0.605230 0.545993 0.451506 0.104 Uiso 0.343(19) 1 calc R . . F 2
C63 C 0.6537(12) 0.5266(15) 0.4572(18) 0.094(11) Uani 0.343(19) 1 d G U . F 2
H63 H 0.654810 0.511866 0.495040 0.112 Uiso 0.343(19) 1 calc R . . F 2
C64 C 0.6814(9) 0.5279(16) 0.428(2) 0.097(11) Uani 0.343(19) 1 d G U . F 2
H64 H 0.701561 0.514011 0.445379 0.117 Uiso 0.343(19) 1 calc R . . F 2
C65 C 0.6798(10) 0.5494(17) 0.372(2) 0.093(11) Uani 0.343(19) 1 d G U . F 2
H65 H 0.698734 0.550285 0.352184 0.112 Uiso 0.343(19) 1 calc R . . F 2
C66 C 0.6503(12) 0.5697(15) 0.3465(17) 0.087(10) Uani 0.343(19) 1 d G U . F 2
H66 H 0.649155 0.584413 0.308649 0.105 Uiso 0.343(19) 1 calc R . . F 2
C67 C 0.6635(6) 0.7380(8) 0.3004(12) 0.089(7) Uani 1 1 d . U . . .
H67A H 0.671790 0.766889 0.314717 0.107 Uiso 1 1 calc R . . . .
H67B H 0.656231 0.722882 0.335370 0.107 Uiso 1 1 calc R . . . .
C68 C 0.6906(5) 0.7140(7) 0.2814(10) 0.076(6) Uani 1 1 d D U . . .
C69 C 0.6918(7) 0.6693(7) 0.2853(12) 0.100(8) Uani 1 1 d D U . . .
H69 H 0.674365 0.654356 0.300466 0.120 Uiso 1 1 calc R . . . .
C70 C 0.7179(7) 0.6458(11) 0.2674(16) 0.143(11) Uani 1 1 d D U . . .
H70 H 0.717721 0.615083 0.268332 0.172 Uiso 1 1 calc R . . . .
C71 C 0.7440(9) 0.6680(10) 0.2484(17) 0.137(11) Uani 1 1 d D U . . .
H71 H 0.762371 0.651994 0.238305 0.164 Uiso 1 1 calc R . . . .
C72 C 0.7444(8) 0.7125(10) 0.2434(16) 0.137(12) Uani 1 1 d D U . . .
H72 H 0.761939 0.727384 0.228535 0.164 Uiso 1 1 calc R . . . .
C73 C 0.7176(6) 0.7342(9) 0.2616(13) 0.103(8) Uani 1 1 d D U . . .
H73 H 0.717743 0.764916 0.260349 0.123 Uiso 1 1 calc R . . . .
C74 C 0.6197(10) 0.9122(10) 0.4863(15) 0.135(5) Uani 1 1 d D U . . .
H74 H 0.604127 0.915039 0.513906 0.162 Uiso 1 1 calc R . . . .
C75 C 0.6766(7) 0.9145(11) 0.4917(16) 0.139(5) Uani 1 1 d D U . . .
H75A H 0.694793 0.935761 0.498307 0.208 Uiso 1 1 calc GR . . . .
H75B H 0.676180 0.900724 0.451863 0.208 Uiso 1 1 calc GR . . . .
H75C H 0.680279 0.892563 0.523872 0.208 Uiso 1 1 calc GR . . . .
C76 C 0.6480(9) 0.9628(11) 0.5473(14) 0.140(5) Uani 1 1 d D U . . .
H76A H 0.669474 0.957292 0.573164 0.211 Uiso 1 1 calc GR . . . .
H76B H 0.629787 0.955915 0.569983 0.211 Uiso 1 1 calc GR . . . .
H76C H 0.646596 0.993313 0.535341 0.211 Uiso 1 1 calc GR . . . .
C77 C 0.5859(8) 0.8424(12) 0.5887(13) 0.129(8) Uani 1 1 d D U . . .
H77 H 0.603848 0.823071 0.586545 0.155 Uiso 1 1 calc R . . . .
C78 C 0.5564(9) 0.8873(13) 0.6516(19) 0.174(13) Uani 1 1 d D U . . .
H78A H 0.565557 0.916312 0.660481 0.262 Uiso 1 1 calc GR . . . .
H78B H 0.545592 0.877335 0.685504 0.262 Uiso 1 1 calc GR . . . .
H78C H 0.540033 0.888025 0.614057 0.262 Uiso 1 1 calc GR . . . .
C79 C 0.5991(11) 0.8411(14) 0.7011(15) 0.180(13) Uani 1 1 d D U . . .
H79A H 0.591560 0.811408 0.705711 0.270 Uiso 1 1 calc GR . . . .
H79B H 0.593696 0.858841 0.734805 0.270 Uiso 1 1 calc GR . . . .
H79C H 0.623349 0.841286 0.701692 0.270 Uiso 1 1 calc GR . . . .
C80 C 0.2912(4) 0.7816(6) 0.3982(8) 0.092(8) Uani 1 1 d . . . G 1
C81 C 0.2991(4) 0.8209(7) 0.3735(9) 0.106(9) Uani 1 1 d G . . G 1
H81 H 0.321767 0.829960 0.377823 0.127 Uiso 1 1 calc R . . G 1
C82 C 0.2740(7) 0.8467(5) 0.3425(9) 0.110(9) Uani 1 1 d G . . G 1
H82 H 0.279445 0.873529 0.325615 0.132 Uiso 1 1 calc R . . G 1
C83 C 0.2409(6) 0.8334(8) 0.3361(8) 0.123(11) Uani 1 1 d G . . G 1
H83 H 0.223718 0.851091 0.314932 0.148 Uiso 1 1 calc R . . G 1
C84 C 0.2329(4) 0.7942(8) 0.3608(10) 0.119(11) Uani 1 1 d G . . G 1
H84 H 0.210311 0.785085 0.356457 0.143 Uiso 1 1 calc R . . G 1
C85 C 0.2581(5) 0.7683(6) 0.3918(9) 0.120(11) Uani 1 1 d G . . G 1
H85 H 0.252633 0.741515 0.408666 0.144 Uiso 1 1 calc R . . G 1
C90 C 0.2789(6) 0.6436(7) 0.5006(10) 0.131(12) Uani 1 1 d . . . H 1
H90 H 0.269562 0.634655 0.535275 0.157 Uiso 1 1 calc R . . H 1
C89 C 0.2784(6) 0.6159(6) 0.4512(13) 0.145(14) Uani 1 1 d G . . H 1
H89 H 0.268730 0.587929 0.452146 0.174 Uiso 1 1 calc R . . H 1
C88 C 0.2919(6) 0.6290(7) 0.4005(11) 0.144(14) Uani 1 1 d G . . H 1
H88 H 0.291610 0.610007 0.366759 0.173 Uiso 1 1 calc R . . H 1
C87 C 0.3060(5) 0.6698(8) 0.3992(8) 0.117(10) Uani 1 1 d G . . H 1
H87 H 0.315321 0.678811 0.364500 0.140 Uiso 1 1 calc R . . H 1
C86 C 0.3065(5) 0.6976(6) 0.4485(10) 0.110(10) Uani 1 1 d G . . H 1
C91 C 0.2929(6) 0.6845(7) 0.4993(9) 0.131(12) Uani 1 1 d G . . H 1
H91 H 0.293273 0.703461 0.533015 0.157 Uiso 1 1 calc R . . H 1
C94 C 0.3643(4) 0.7828(7) 0.6144(9) 0.136(12) Uani 1 1 d . U . I 1
H94 H 0.384832 0.778633 0.641005 0.163 Uiso 1 1 calc R . . I 1
C93 C 0.3601(4) 0.7667(6) 0.5553(10) 0.116(10) Uani 1 1 d G U . I 1
H93 H 0.377820 0.751431 0.541410 0.139 Uiso 1 1 calc R . . I 1
C92 C 0.3301(5) 0.7729(6) 0.5164(7) 0.096(8) Uani 1 1 d G . . I 1
C97 C 0.3042(4) 0.7952(7) 0.5367(8) 0.107(9) Uani 1 1 d G . . I 1
H97 H 0.283652 0.799386 0.510182 0.128 Uiso 1 1 calc R . . I 1
C96 C 0.3084(5) 0.8113(6) 0.5959(10) 0.120(10) Uani 1 1 d G U . I 1
H96 H 0.290663 0.826589 0.609777 0.143 Uiso 1 1 calc R . . I 1
C95 C 0.3384(6) 0.8052(7) 0.6348(7) 0.121(10) Uani 1 1 d G U . I 1
H95 H 0.341253 0.816212 0.675189 0.145 Uiso 1 1 calc R . . I 1
C98 C 0.5497(6) 0.7367(7) 0.5406(9) 0.076(6) Uani 1 1 d . U . . .
H98A H 0.569691 0.722915 0.528486 0.091 Uiso 1 1 calc R . . . .
H98B H 0.554766 0.767768 0.547935 0.091 Uiso 1 1 calc R . . . .
C104 C 0.5400(6) 0.7427(5) 0.6478(10) 0.133(12) Uani 1 1 d . U . . .
H104 H 0.541346 0.773263 0.644458 0.160 Uiso 1 1 calc R . . . .
C103 C 0.5354(6) 0.7240(8) 0.7027(8) 0.159(15) Uani 1 1 d G U . . .
H103 H 0.533487 0.741719 0.736956 0.191 Uiso 1 1 calc R . . . .
C102 C 0.5335(6) 0.6793(9) 0.7076(9) 0.145(13) Uani 1 1 d G U . . .
H102 H 0.530286 0.666497 0.745141 0.175 Uiso 1 1 calc R . . . .
C101 C 0.5362(6) 0.6534(6) 0.6575(12) 0.160(15) Uani 1 1 d G U . . .
H101 H 0.534945 0.622819 0.660829 0.191 Uiso 1 1 calc R . . . .
C100 C 0.5409(5) 0.6721(6) 0.6026(9) 0.121(10) Uani 1 1 d G U . . .
H100 H 0.542803 0.654363 0.568330 0.145 Uiso 1 1 calc R . . . .
C99 C 0.5428(5) 0.7168(6) 0.5977(7) 0.075(6) Uani 1 1 d G U . . .

loop_
_atom_site_aniso_label
_atom_site_aniso_U_11
_atom_site_aniso_U_22
_atom_site_aniso_U_33
_atom_site_aniso_U_23
_atom_site_aniso_U_13
_atom_site_aniso_U_12
Ag1 0.102(4) 0.273(7) 0.129(6) -0.005(5) 0.074(4) -0.012(4)
Ag2 0.068(4) 0.082(5) 0.087(5) 0.004(3) 0.043(3) -0.017(2)
Ag5 0.163(2) 0.0748(13) 0.1235(18) -0.0318(12) 0.0690(17) -0.0298(14)
Ag7 0.1004(15) 0.1236(18) 0.0806(13) -0.0196(12) 0.0205(11) -0.0154(13)
Ag8 0.1053(13) 0.0552(8) 0.0465(8) 0.0028(6) 0.0333(8) 0.0047(8)
Ag9 0.0606(8) 0.0396(6) 0.0387(6) -0.0006(5) 0.0215(6) 0.0022(6)
Ag10 0.0581(8) 0.0369(6) 0.0420(6) 0.0001(5) 0.0199(6) -0.0002(5)
Ag11 0.0699(9) 0.0407(7) 0.0474(7) -0.0017(5) 0.0209(6) 0.0018(6)
Ag12 0.0527(9) 0.0311(7) 0.0289(7) 0.000 0.0176(7) 0.000
Ag13 0.0739(9) 0.0412(7) 0.0363(6) 0.0045(5) 0.0204(6) -0.0033(6)
Ag14 0.1071(13) 0.0457(8) 0.0417(7) 0.0033(6) 0.0172(7) 0.0084(8)
Ag15 0.152(2) 0.0420(11) 0.0507(12) 0.000 0.0268(14) 0.000
Ag16 0.0795(10) 0.0389(6) 0.0369(6) 0.0008(5) 0.0156(6) 0.0091(6)
Ag17 0.0597(8) 0.0476(7) 0.0452(7) -0.0026(6) 0.0162(6) 0.0079(6)
Ag18 0.0709(10) 0.0785(11) 0.0742(10) 0.0041(9) 0.0198(8) -0.0018(9)
Ag19 0.1265(17) 0.0908(13) 0.0740(12) -0.0145(10) 0.0176(11) 0.0338(12)
Ag20 0.170(3) 0.1120(18) 0.1018(17) -0.0375(14) 0.0111(16) 0.0098(17)
Ag21 0.0667(8) 0.0403(6) 0.0349(6) 0.0006(5) 0.0147(5) 0.0038(6)
Ag22 0.0920(12) 0.0589(9) 0.0527(8) -0.0034(7) 0.0099(8) 0.0172(8)
Ag23 0.0801(11) 0.0555(8) 0.0595(9) -0.0147(7) 0.0183(8) 0.0019(7)
S1 0.068(3) 0.055(3) 0.062(3) -0.002(2) 0.034(2) 0.000(2)
S2 0.091(4) 0.054(3) 0.048(2) 0.008(2) 0.034(2) -0.004(2)
S3 0.081(3) 0.035(2) 0.048(2) -0.0061(18) 0.022(2) -0.003(2)
S4 0.070(3) 0.050(2) 0.055(3) 0.003(2) 0.021(2) -0.008(2)
S5 0.084(4) 0.062(3) 0.047(3) -0.001(2) 0.008(2) 0.015(3)
S6 0.124(5) 0.047(3) 0.041(2) 0.008(2) 0.020(3) 0.009(3)
S7 0.084(4) 0.065(3) 0.058(3) -0.003(2) 0.015(3) 0.017(3)
S8 0.067(3) 0.079(4) 0.062(3) 0.000(3) 0.020(2) 0.016(3)
S9 0.101(4) 0.043(2) 0.037(2) 0.0017(18) 0.021(2) 0.004(2)
P2 0.091(4) 0.117(5) 0.120(5) 0.019(4) 0.070(4) -0.004(4)
F1 0.153(18) 0.128(17) 0.100(14) -0.018(12) 0.063(13) 0.021(14)
F2 0.18(2) 0.144(17) 0.082(13) 0.026(12) 0.030(13) 0.010(15)
F3 0.157(18) 0.151(19) 0.070(12) -0.030(12) 0.035(12) -0.031(14)
O1 0.139(16) 0.077(11) 0.077(11) -0.018(9) 0.051(11) -0.015(11)
O2 0.136(14) 0.065(9) 0.052(8) -0.008(7) 0.038(9) -0.022(9)
C1 0.13(2) 0.047(11) 0.064(13) 0.001(10) 0.052(14) -0.005(13)
C2 0.11(2) 0.11(2) 0.068(15) 0.023(15) 0.027(15) 0.012(18)
F1A 0.07(2) 0.12(3) 0.07(2) 0.001(17) 0.032(16) -0.011(17)
F2A 0.14(3) 0.13(3) 0.11(3) -0.015(19) 0.022(19) 0.006(19)
F3A 0.11(3) 0.09(2) 0.09(2) -0.014(17) 0.028(18) 0.013(17)
F4 0.265(16) 0.275(19) 0.175(14) 0.094(12) 0.041(13) 0.056(14)
F5 0.247(18) 0.154(11) 0.240(17) 0.022(11) 0.011(13) 0.040(11)
F6 0.211(12) 0.214(16) 0.210(17) 0.050(13) -0.060(11) -0.005(13)
O3 0.121(8) 0.095(8) 0.078(8) -0.004(7) 0.019(7) 0.020(6)
O4 0.134(9) 0.119(9) 0.111(9) -0.005(7) 0.013(8) 0.002(7)
C3 0.126(9) 0.120(10) 0.113(10) -0.007(8) 0.023(8) -0.001(7)
C4 0.159(10) 0.155(10) 0.157(11) 0.024(8) 0.007(7) 0.016(9)
F7 0.229(16) 0.152(10) 0.274(18) -0.016(12) 0.056(15) 0.038(11)
F8 0.252(18) 0.234(18) 0.196(11) -0.046(12) 0.079(11) 0.036(15)
F9 0.179(11) 0.211(17) 0.267(16) -0.020(15) 0.027(12) 0.060(10)
O5 0.139(9) 0.115(10) 0.132(10) -0.013(8) 0.018(8) -0.002(7)
O6 0.135(10) 0.135(8) 0.129(10) -0.001(8) 0.031(8) 0.004(7)
C5 0.134(10) 0.135(9) 0.129(12) -0.006(9) 0.022(9) 0.000(7)
C6 0.172(10) 0.162(10) 0.177(11) -0.016(9) 0.035(9) 0.022(8)
F10 0.119(14) 0.073(14) 0.122(14) -0.032(12) 0.041(13) 0.002(13)
F11 0.106(11) 0.072(13) 0.112(14) -0.014(12) 0.017(10) -0.022(12)
F12 0.132(17) 0.062(13) 0.096(11) 0.014(10) 0.013(10) -0.014(13)
F13 0.136(10) 0.245(15) 0.232(17) -0.035(12) 0.015(13) 0.015(12)
F14 0.156(14) 0.231(17) 0.200(12) -0.064(11) 0.044(12) -0.064(12)
F15 0.224(17) 0.225(15) 0.231(14) 0.030(13) 0.045(14) -0.076(12)
O9 0.122(9) 0.133(10) 0.111(8) -0.011(8) 0.014(7) -0.004(8)
O10 0.120(9) 0.135(10) 0.125(8) -0.009(8) 0.038(7) -0.010(8)
C9 0.125(9) 0.130(11) 0.119(9) -0.001(9) 0.025(7) 0.002(8)
C10 0.142(9) 0.158(11) 0.152(11) -0.006(8) 0.023(8) -0.014(7)
F16 0.184(8) 0.081(7) 0.105(7) 0.001(7) 0.015(8) 0.007(7)
F17 0.183(8) 0.079(7) 0.105(7) -0.002(7) 0.013(8) 0.007(7)
F18 0.184(8) 0.081(7) 0.104(7) -0.001(6) 0.017(7) 0.009(7)
O0AA 0.174(6) 0.069(5) 0.088(5) 0.000(5) 0.019(6) 0.006(5)
O1AA 0.173(7) 0.068(6) 0.089(6) 0.001(6) 0.019(6) 0.005(6)
O7 0.117(12) 0.046(7) 0.049(7) -0.004(6) 0.039(8) -0.004(7)
O11 0.127(7) 0.107(7) 0.118(7) -0.027(6) 0.014(7) -0.013(7)
O12 0.102(9) 0.102(9) 0.097(7) -0.003(7) 0.012(7) 0.009(7)
N1 0.136(9) 0.124(9) 0.139(9) -0.031(8) 0.012(9) -0.010(8)
N2 0.118(10) 0.122(11) 0.106(8) -0.007(8) 0.011(8) -0.001(8)
C0AA 0.174(6) 0.069(5) 0.088(5) 0.000(5) 0.019(6) 0.006(5)
C1AA 0.180(8) 0.077(6) 0.097(7) -0.001(6) 0.017(7) 0.007(7)
C7 0.10(2) 0.023(12) 0.10(2) 0.000 0.048(19) 0.000
C8 0.091(14) 0.036(14) 0.085(14) 0.000 0.027(12) 0.000
C11 0.084(10) 0.074(9) 0.081(10) -0.012(8) 0.009(8) 0.006(8)
C15 0.125(14) 0.129(14) 0.136(14) -0.008(9) 0.032(9) 0.005(9)
C14 0.113(12) 0.115(12) 0.112(12) -0.003(9) 0.041(9) 0.000(9)
C13 0.101(11) 0.094(11) 0.100(11) 0.001(8) 0.032(9) 0.001(9)
C12 0.090(16) 0.048(11) 0.084(15) -0.023(10) 0.041(13) -0.010(11)
C17 0.079(16) 0.070(14) 0.090(16) -0.004(12) 0.026(13) -0.004(12)
C16 0.112(12) 0.109(12) 0.116(12) 0.001(9) 0.011(9) 0.004(9)
C18 0.096(10) 0.077(10) 0.078(10) 0.006(8) 0.016(8) -0.002(8)
C23 0.160(16) 0.147(16) 0.143(16) 0.000(10) 0.023(10) 0.003(10)
C24 0.128(13) 0.110(12) 0.108(12) 0.001(9) 0.024(9) 0.001(9)
C19 0.079(9) 0.067(9) 0.070(9) 0.019(7) 0.025(7) -0.001(7)
C20 0.123(13) 0.120(13) 0.120(13) 0.006(9) 0.023(9) 0.002(9)
C21 0.140(14) 0.141(15) 0.133(14) 0.011(9) 0.038(10) 0.000(9)
C22 0.150(15) 0.140(15) 0.134(15) 0.003(9) 0.029(10) 0.004(10)
C25 0.092(15) 0.048(10) 0.060(12) -0.024(9) 0.020(11) -0.017(10)
C26 0.081(13) 0.059(11) 0.031(8) -0.017(8) 0.005(8) -0.005(10)
C27 0.075(9) 0.071(9) 0.063(8) -0.012(7) 0.018(7) -0.007(7)
C28 0.100(10) 0.087(10) 0.077(10) -0.015(8) 0.029(8) -0.010(8)
C29 0.078(9) 0.076(9) 0.068(9) -0.021(7) 0.022(8) -0.001(8)
C30 0.087(10) 0.063(9) 0.069(9) -0.017(7) 0.010(8) 0.000(8)
C31 0.075(9) 0.062(8) 0.054(8) -0.005(7) 0.016(7) -0.010(7)
C32 0.103(9) 0.074(8) 0.091(9) -0.023(6) 0.000(8) 0.005(7)
C33 0.137(9) 0.100(9) 0.138(11) -0.014(8) 0.000(8) -0.029(8)
C34 0.138(9) 0.159(12) 0.159(12) -0.010(9) 0.038(8) -0.012(8)
C35 0.158(10) 0.165(13) 0.164(12) 0.005(9) 0.033(8) -0.023(8)
C37 0.169(10) 0.169(13) 0.173(13) 0.004(9) 0.025(9) -0.008(9)
C36 0.167(11) 0.165(13) 0.169(12) 0.015(9) 0.037(8) -0.012(9)
C38 0.169(11) 0.152(12) 0.154(12) 0.020(9) 0.035(8) -0.004(8)
C39 0.079(10) 0.083(10) 0.070(9) -0.008(8) 0.000(8) -0.005(8)
C40 0.102(11) 0.103(11) 0.095(11) -0.003(9) 0.013(9) 0.004(9)
C41 0.165(17) 0.170(18) 0.164(18) -0.003(10) 0.029(10) 0.002(10)
C42 0.133(15) 0.143(15) 0.139(15) -0.002(10) 0.012(9) 0.008(10)
C43 0.170(18) 0.175(18) 0.168(18) -0.004(10) 0.022(10) 0.005(10)
C44 0.19(2) 0.20(2) 0.19(2) -0.004(10) 0.029(10) -0.001(10)
C45 0.122(13) 0.130(14) 0.122(13) -0.004(9) 0.013(9) 0.003(9)
C46 0.096(10) 0.059(9) 0.078(9) 0.012(7) 0.017(8) 0.007(8)
C47 0.094(10) 0.061(9) 0.073(9) -0.001(7) 0.014(8) 0.006(8)
C48 0.123(12) 0.101(12) 0.111(12) 0.007(9) 0.024(9) 0.003(9)
C49 0.130(14) 0.119(13) 0.135(14) 0.012(9) 0.024(9) -0.003(9)
C50 0.113(12) 0.102(12) 0.101(11) 0.010(9) 0.025(9) 0.006(9)
C51 0.121(12) 0.107(12) 0.105(12) 0.006(9) 0.020(9) 0.005(9)
C52 0.091(10) 0.087(10) 0.081(10) 0.018(8) 0.019(8) 0.002(8)
C53 0.084(11) 0.070(11) 0.079(13) 0.001(9) 0.014(9) 0.002(9)
C54 0.107(9) 0.076(10) 0.094(12) 0.009(8) 0.012(8) 0.004(9)
C55 0.110(9) 0.092(10) 0.103(11) 0.014(8) 0.010(7) 0.016(8)
C56 0.117(10) 0.120(13) 0.119(12) 0.003(9) 0.006(8) 0.004(9)
C57 0.119(10) 0.126(13) 0.130(13) -0.001(9) 0.010(9) 0.004(9)
C58 0.131(12) 0.140(14) 0.137(14) -0.002(9) 0.023(8) 0.004(9)
C59 0.126(11) 0.128(13) 0.128(13) -0.005(9) 0.028(9) 0.010(9)
C60 0.126(10) 0.118(13) 0.122(13) -0.002(9) 0.025(9) 0.014(9)
C61 0.084(11) 0.074(12) 0.081(12) 0.001(9) 0.014(8) 0.004(9)
C62 0.091(12) 0.084(14) 0.084(12) 0.004(9) 0.013(8) 0.003(9)
C63 0.093(13) 0.095(14) 0.092(13) 0.006(9) 0.010(8) 0.005(9)
C64 0.094(13) 0.099(15) 0.098(14) 0.005(9) 0.014(9) 0.005(10)
C65 0.089(12) 0.095(15) 0.096(13) 0.001(9) 0.014(9) 0.004(9)
C66 0.084(11) 0.090(15) 0.088(13) 0.003(9) 0.015(8) -0.001(9)
C67 0.087(10) 0.089(10) 0.089(10) -0.004(8) 0.008(8) 0.014(8)
C68 0.072(9) 0.085(10) 0.070(9) 0.004(8) 0.009(8) 0.007(8)
C69 0.103(11) 0.103(11) 0.097(11) -0.001(9) 0.026(9) 0.013(9)
C70 0.147(13) 0.139(14) 0.145(14) -0.001(9) 0.028(10) 0.009(9)
C71 0.129(13) 0.143(14) 0.139(14) -0.004(9) 0.022(9) 0.014(9)
C72 0.131(14) 0.148(15) 0.136(14) 0.008(9) 0.034(10) 0.000(9)
C73 0.095(11) 0.108(12) 0.104(11) 0.005(9) 0.014(9) 0.000(9)
C74 0.140(9) 0.124(9) 0.137(9) -0.028(8) 0.013(9) -0.012(8)
C75 0.142(9) 0.128(9) 0.141(9) -0.028(8) 0.010(9) -0.011(8)
C76 0.142(10) 0.131(10) 0.143(10) -0.030(9) 0.010(9) -0.009(9)
C77 0.129(12) 0.133(12) 0.121(9) -0.010(8) 0.007(8) 0.008(9)
C78 0.168(19) 0.19(2) 0.17(2) -0.016(15) 0.038(15) 0.043(15)
C79 0.21(2) 0.19(2) 0.132(11) 0.025(15) -0.002(15) 0.015(16)
C80 0.097(19) 0.11(2) 0.087(17) 0.004(14) 0.059(15) -0.021(16)
C81 0.11(2) 0.11(2) 0.10(2) -0.001(17) 0.036(18) -0.018(19)
C82 0.12(3) 0.12(2) 0.09(2) -0.009(18) 0.045(19) -0.01(2)
C83 0.16(3) 0.14(3) 0.08(2) -0.007(19) 0.04(2) 0.01(2)
C84 0.10(2) 0.15(3) 0.11(2) -0.01(2) 0.032(19) -0.04(2)
C85 0.11(2) 0.17(3) 0.10(2) 0.01(2) 0.058(19) 0.00(2)
C90 0.14(3) 0.11(2) 0.16(3) 0.03(2) 0.08(3) -0.01(2)
C89 0.16(3) 0.10(2) 0.18(4) 0.01(3) 0.03(3) 0.01(2)
C88 0.14(3) 0.14(3) 0.16(4) -0.02(3) 0.07(3) -0.04(3)
C87 0.11(2) 0.14(3) 0.11(2) 0.01(2) 0.051(19) 0.00(2)
C86 0.11(2) 0.11(2) 0.12(2) -0.003(19) 0.073(19) 0.005(18)
C91 0.15(3) 0.11(2) 0.16(3) -0.01(2) 0.09(3) -0.03(2)
C94 0.135(14) 0.135(14) 0.138(14) 0.011(9) 0.021(9) -0.007(9)
C93 0.111(12) 0.117(13) 0.121(13) 0.012(9) 0.023(9) 0.000(9)
C92 0.074(16) 0.11(2) 0.11(2) 0.015(16) 0.044(15) -0.025(15)
C97 0.081(18) 0.14(3) 0.10(2) 0.004(19) 0.026(16) -0.032(18)
C96 0.121(13) 0.119(13) 0.119(13) -0.005(9) 0.022(9) -0.002(9)
C95 0.122(13) 0.120(13) 0.120(13) 0.002(9) 0.019(9) -0.010(9)
C98 0.090(10) 0.075(9) 0.059(8) 0.000(7) 0.004(8) 0.007(8)
C104 0.144(14) 0.132(14) 0.124(14) 0.001(9) 0.025(9) 0.003(9)
C103 0.172(17) 0.157(17) 0.149(17) -0.007(10) 0.030(10) -0.002(10)
C102 0.156(15) 0.144(15) 0.138(15) 0.006(10) 0.027(10) 0.001(10)
C101 0.168(17) 0.158(17) 0.155(17) 0.007(10) 0.031(10) -0.002(10)
C100 0.137(13) 0.117(13) 0.112(13) 0.008(9) 0.027(9) 0.009(9)
C99 0.084(10) 0.084(10) 0.059(8) -0.002(8) 0.012(7) 0.002(8)

loop_
_atom_type_symbol
_atom_type_description
_atom_type_scat_dispersion_real
_atom_type_scat_dispersion_imag
_atom_type_scat_source
C C 0.0033 0.0016 'International Tables Vol C Tables 4.2.6.8 and 6.1.1.4'
H H 0.0000 0.0000 'International Tables Vol C Tables 4.2.6.8 and 6.1.1.4'
Ag Ag -0.8971 1.1015 'International Tables Vol C Tables 4.2.6.8 and 6.1.1.4'
F F 0.0171 0.0103 'International Tables Vol C Tables 4.2.6.8 and 6.1.1.4'
N N 0.0061 0.0033 'International Tables Vol C Tables 4.2.6.8 and 6.1.1.4'
O O 0.0106 0.0060 'International Tables Vol C Tables 4.2.6.8 and 6.1.1.4'
P P 0.1023 0.0942 'International Tables Vol C Tables 4.2.6.8 and 6.1.1.4'
S S 0.1246 0.1234 'International Tables Vol C Tables 4.2.6.8 and 6.1.1.4'

loop_
_geom_angle_atom_site_label_1
_geom_angle_atom_site_label_2
_geom_angle_atom_site_label_3
_geom_angle
_geom_angle_site_symmetry_1
_geom_angle_site_symmetry_3
_geom_angle_publ_flag
Ag7 Ag1 Ag5 96.8(3) . . ?
Ag20 Ag1 Ag5 100.2(2) 2_655 . ?
Ag20 Ag1 Ag7 100.2(3) 2_655 . ?
S2 Ag1 Ag5 46.6(2) . . ?
S2 Ag1 Ag7 113.1(2) . . ?
S2 Ag1 Ag20 55.0(2) . 2_655 ?
S2 Ag1 S8 90.4(3) . 2_655 ?
S8 Ag1 Ag5 115.0(2) 2_655 . ?
S8 Ag1 Ag7 52.05(19) 2_655 . ?
S8 Ag1 Ag20 50.2(3) 2_655 2_655 ?
P2 Ag1 Ag5 112.4(6) . . ?
P2 Ag1 Ag7 115.9(4) . . ?
P2 Ag1 Ag20 126.4(6) . 2_655 ?
P2 Ag1 S2 128.7(4) . . ?
P2 Ag1 S8 132.0(6) . 2_655 ?
Ag5 Ag2 Ag7 105.93(18) . . ?
S1 Ag2 Ag5 61.4(2) . . ?
S1 Ag2 Ag7 46.59(17) . . ?
S1 Ag2 S2 92.8(2) . . ?
S2 Ag2 Ag5 54.5(2) . . ?
S2 Ag2 Ag7 109.6(3) . . ?
P2 Ag2 Ag5 136.9(5) . . ?
P2 Ag2 Ag7 108.6(4) . . ?
P2 Ag2 S1 136.1(4) . . ?
P2 Ag2 S2 131.0(3) . . ?
Ag2 Ag5 Ag8 129.60(17) . . ?
Ag2 Ag5 S1 57.64(18) . . ?
Ag2 Ag5 S9 151.7(2) . . ?
Ag8 Ag5 Ag1 129.08(16) . . ?
S1 Ag5 Ag1 58.1(2) . . ?
S1 Ag5 Ag8 71.96(13) . . ?
S1 Ag5 S9 115.34(15) . . ?
S2 Ag5 Ag1 54.3(3) . . ?
S2 Ag5 Ag2 62.0(2) . . ?
S2 Ag5 Ag8 127.50(14) . . ?
S2 Ag5 S1 95.13(18) . . ?
S2 Ag5 S9 93.66(18) . . ?
S9 Ag5 Ag1 143.0(2) . . ?
S9 Ag5 Ag8 53.02(11) . . ?
O1 Ag5 Ag1 114.0(5) . . ?
O1 Ag5 Ag2 105.4(5) . . ?
O1 Ag5 Ag8 84.2(4) . . ?
O1 Ag5 S1 102.3(5) . . ?
O1 Ag5 S2 147.6(4) . . ?
O1 Ag5 S9 103.0(5) . . ?
Ag18 Ag7 Ag1 129.6(3) 2_655 . ?
Ag18 Ag7 Ag2 138.93(17) 2_655 . ?
S1 Ag7 Ag1 63.4(3) . . ?
S1 Ag7 Ag2 51.3(2) . . ?
S1 Ag7 Ag18 126.75(14) . 2_655 ?
S1 Ag7 S8 101.71(19) . 2_655 ?
S8 Ag7 Ag1 56.7(3) 2_655 . ?
S8 Ag7 Ag2 68.3(2) 2_655 . ?
S8 Ag7 Ag18 73.41(13) 2_655 2_655 ?
O10 Ag7 Ag2 121.2(5) 2_655 . ?
O10 Ag7 Ag18 82.0(5) 2_655 2_655 ?
O10 Ag7 S1 146.0(5) 2_655 . ?
O10 Ag7 S8 104.3(6) 2_655 2_655 ?
Ag5 Ag8 Ag9 76.63(7) . . ?
Ag5 Ag8 Ag21 93.07(7) . . ?
Ag5 Ag8 Ag23 152.29(8) . . ?
Ag9 Ag8 Ag21 56.42(4) . . ?
Ag23 Ag8 Ag9 92.30(5) . . ?
Ag23 Ag8 Ag21 60.17(5) . . ?
S3 Ag8 Ag5 141.59(15) . . ?
S3 Ag8 Ag9 72.48(12) . . ?
S3 Ag8 Ag21 88.52(11) . . ?
S3 Ag8 Ag23 52.02(12) . . ?
S3 Ag8 S9 139.53(16) . . ?
S9 Ag8 Ag5 63.13(14) . . ?
S9 Ag8 Ag9 92.74(11) . . ?
S9 Ag8 Ag21 53.28(10) . . ?
S9 Ag8 Ag23 92.65(13) . . ?
O2 Ag8 Ag5 77.9(4) . . ?
O2 Ag8 Ag9 144.2(4) . . ?
O2 Ag8 Ag21 149.8(4) . . ?
O2 Ag8 Ag23 121.1(4) . . ?
O2 Ag8 S3 116.5(4) . . ?
O2 Ag8 S9 97.7(4) . . ?
Ag10 Ag9 Ag8 87.73(6) 2_655 . ?
Ag10 Ag9 Ag8 144.83(6) . . ?
Ag10 Ag9 Ag10 62.10(5) . 2_655 ?
Ag10 Ag9 Ag11 60.98(4) . . ?
Ag11 Ag9 Ag8 89.18(5) . . ?
Ag11 Ag9 Ag10 60.02(4) . 2_655 ?
Ag12 Ag9 Ag8 121.39(6) . . ?
Ag12 Ag9 Ag10 57.78(4) . 2_655 ?
Ag12 Ag9 Ag10 58.79(4) . . ?
Ag12 Ag9 Ag11 107.03(5) . . ?
Ag12 Ag9 Ag13 58.78(4) . . ?
Ag12 Ag9 Ag17 58.61(4) . 2_655 ?
Ag12 Ag9 Ag21 59.05(4) . . ?
Ag13 Ag9 Ag8 96.90(5) . . ?
Ag13 Ag9 Ag10 108.51(5) . . ?
Ag13 Ag9 Ag10 107.12(5) . 2_655 ?
Ag13 Ag9 Ag11 165.68(6) . . ?
Ag17 Ag9 Ag8 154.02(6) 2_655 . ?
Ag17 Ag9 Ag10 60.26(4) 2_655 . ?
Ag17 Ag9 Ag10 108.98(5) 2_655 2_655 ?
Ag17 Ag9 Ag11 116.25(6) 2_655 . ?
Ag17 Ag9 Ag13 59.74(5) 2_655 . ?
Ag21 Ag9 Ag8 62.61(5) . . ?
Ag21 Ag9 Ag10 58.64(4) . 2_655 ?
Ag21 Ag9 Ag10 109.44(5) . . ?
Ag21 Ag9 Ag11 112.11(6) . . ?
Ag21 Ag9 Ag13 60.39(5) . . ?
Ag21 Ag9 Ag17 108.58(5) . 2_655 ?
S1 Ag9 Ag8 72.46(13) . . ?
S1 Ag9 Ag10 123.15(13) . . ?
S1 Ag9 Ag10 146.68(13) . 2_655 ?
S1 Ag9 Ag11 92.41(12) . . ?
S1 Ag9 Ag12 155.50(13) . . ?
S1 Ag9 Ag13 101.77(12) . . ?
S1 Ag9 Ag17 99.69(13) . 2_655 ?
S1 Ag9 Ag21 127.34(13) . . ?
Ag9 Ag10 Ag9 106.79(5) . 2_655 ?
Ag9 Ag10 Ag10 60.28(5) . 2_655 ?
Ag9 Ag10 Ag10 57.61(5) 2_655 2_655 ?
Ag9 Ag10 Ag11 110.59(6) 2_655 . ?
Ag9 Ag10 Ag11 60.80(4) . . ?
Ag9 Ag10 Ag11 113.00(6) . 2_655 ?
Ag9 Ag10 Ag17 59.83(4) . 2_655 ?
Ag9 Ag10 Ag18 94.72(6) . 2_655 ?
Ag9 Ag10 Ag18 145.30(6) 2_655 2_655 ?
Ag9 Ag10 Ag23 151.41(6) . 2_655 ?
Ag9 Ag10 Ag23 92.14(5) 2_655 2_655 ?
Ag11 Ag10 Ag9 59.92(4) 2_655 2_655 ?
Ag11 Ag10 Ag10 59.44(4) 2_655 2_655 ?
Ag11 Ag10 Ag10 59.38(4) . 2_655 ?
Ag11 Ag10 Ag11 65.28(5) 2_655 . ?
Ag11 Ag10 Ag18 135.01(6) 2_655 2_655 ?
Ag11 Ag10 Ag18 103.60(6) . 2_655 ?
Ag11 Ag10 Ag23 132.34(6) . 2_655 ?
Ag11 Ag10 Ag23 94.91(5) 2_655 2_655 ?
Ag12 Ag10 Ag9 58.38(3) . . ?
Ag12 Ag10 Ag9 57.38(3) . 2_655 ?
Ag12 Ag10 Ag10 57.02(3) . 2_655 ?
Ag12 Ag10 Ag11 106.63(5) . 2_655 ?
Ag12 Ag10 Ag11 106.58(5) . . ?
Ag12 Ag10 Ag17 58.33(4) . 2_655 ?
Ag12 Ag10 Ag18 118.15(6) . 2_655 ?
Ag12 Ag10 Ag21 59.02(4) . 2_655 ?
Ag12 Ag10 Ag23 120.83(5) . 2_655 ?
Ag17 Ag10 Ag9 107.90(5) 2_655 2_655 ?
Ag17 Ag10 Ag10 107.22(5) 2_655 2_655 ?
Ag17 Ag10 Ag11 115.70(5) 2_655 . ?
Ag17 Ag10 Ag11 164.93(6) 2_655 2_655 ?
Ag17 Ag10 Ag18 60.06(5) 2_655 2_655 ?
Ag17 Ag10 Ag23 94.40(5) 2_655 2_655 ?
Ag18 Ag10 Ag10 153.96(7) 2_655 2_655 ?
Ag18 Ag10 Ag23 59.25(5) 2_655 2_655 ?
Ag21 Ag10 Ag9 58.91(4) 2_655 2_655 ?
Ag21 Ag10 Ag9 109.80(5) 2_655 . ?
Ag21 Ag10 Ag10 106.00(5) 2_655 2_655 ?
Ag21 Ag10 Ag11 164.85(6) 2_655 . ?
Ag21 Ag10 Ag11 112.25(5) 2_655 2_655 ?
Ag21 Ag10 Ag17 62.49(4) 2_655 2_655 ?
Ag21 Ag10 Ag18 88.53(6) 2_655 2_655 ?
Ag21 Ag10 Ag23 61.82(5) 2_655 2_655 ?
Ag23 Ag10 Ag10 146.74(7) 2_655 2_655 ?
S4 Ag10 Ag9 155.33(12) 2_655 2_655 ?
S4 Ag10 Ag9 80.10(11) 2_655 . ?
S4 Ag10 Ag10 110.32(12) 2_655 2_655 ?
S4 Ag10 Ag11 51.34(12) 2_655 . ?
S4 Ag10 Ag11 95.47(12) 2_655 2_655 ?
S4 Ag10 Ag12 137.82(11) 2_655 . ?
S4 Ag10 Ag17 96.09(12) 2_655 2_655 ?
S4 Ag10 Ag18 53.75(12) 2_655 2_655 ?
S4 Ag10 Ag21 142.11(13) 2_655 2_655 ?
S4 Ag10 Ag23 91.62(12) 2_655 2_655 ?
Ag9 Ag11 Ag10 58.22(4) . . ?
Ag9 Ag11 Ag10 60.07(4) . 2_655 ?
Ag9 Ag11 Ag11 104.62(3) . 2_655 ?
Ag10 Ag11 Ag10 61.18(5) 2_655 . ?
Ag10 Ag11 Ag11 57.39(4) 2_655 2_655 ?
Ag10 Ag11 Ag11 57.33(4) . 2_655 ?
S3 Ag11 Ag9 73.80(11) . . ?
S3 Ag11 Ag10 121.48(11) . . ?
S3 Ag11 Ag10 66.97(11) . 2_655 ?
S3 Ag11 Ag11 112.77(13) . 2_655 ?
S3 Ag11 S4 147.68(17) . 2_655 ?
S4 Ag11 Ag9 80.66(12) 2_655 . ?
S4 Ag11 Ag10 55.45(11) 2_655 . ?
S4 Ag11 Ag10 116.18(12) 2_655 2_655 ?
S4 Ag11 Ag11 92.43(12) 2_655 2_655 ?
O7 Ag11 Ag9 172.4(4) . . ?
O7 Ag11 Ag10 115.6(4) . 2_655 ?
O7 Ag11 Ag10 126.4(3) . . ?
O7 Ag11 Ag11 76.1(3) . 2_655 ?
O7 Ag11 S3 98.9(4) . . ?
O7 Ag11 S4 106.9(4) . 2_655 ?
Ag9 Ag12 Ag9 116.59(7) . 2_655 ?
Ag9 Ag12 Ag10 62.84(4) 2_655 2_655 ?
Ag9 Ag12 Ag10 64.84(5) 2_655 . ?
Ag9 Ag12 Ag10 62.84(4) . . ?
Ag9 Ag12 Ag10 64.84(5) . 2_655 ?
Ag9 Ag12 Ag13 62.81(4) . . ?
Ag9 Ag12 Ag13 178.95(5) . 2_655 ?
Ag9 Ag12 Ag13 62.81(4) 2_655 2_655 ?
Ag9 Ag12 Ag13 178.95(5) 2_655 . ?
Ag9 Ag12 Ag16 118.40(4) 2_655 2_655 ?
Ag9 Ag12 Ag16 115.11(4) 2_655 . ?
Ag9 Ag12 Ag16 118.40(4) . . ?
Ag9 Ag12 Ag16 115.11(4) . 2_655 ?
Ag9 Ag12 Ag17 118.15(5) . . ?
Ag9 Ag12 Ag17 118.15(5) 2_655 2_655 ?
Ag9 Ag12 Ag17 62.89(4) 2_655 . ?
Ag9 Ag12 Ag17 62.89(4) . 2_655 ?
Ag9 Ag12 Ag21 116.15(5) 2_655 . ?
Ag9 Ag12 Ag21 116.15(5) . 2_655 ?
Ag9 Ag12 Ag21 62.35(4) 2_655 2_655 ?
Ag9 Ag12 Ag21 62.36(4) . . ?
Ag10 Ag12 Ag10 65.97(6) . 2_655 ?
Ag10 Ag12 Ag16 177.97(5) . . ?
Ag10 Ag12 Ag16 115.92(4) 2_655 . ?
Ag10 Ag12 Ag16 177.98(5) 2_655 2_655 ?
Ag10 Ag12 Ag16 115.92(4) . 2_655 ?
Ag10 Ag12 Ag21 62.01(4) 2_655 . ?
Ag10 Ag12 Ag21 62.01(4) . 2_655 ?
Ag10 Ag12 Ag21 115.61(6) . . ?
Ag10 Ag12 Ag21 115.62(6) 2_655 2_655 ?
Ag13 Ag12 Ag10 116.16(4) 2_655 . ?
Ag13 Ag12 Ag10 115.19(4) 2_655 2_655 ?
Ag13 Ag12 Ag10 115.19(4) . . ?
Ag13 Ag12 Ag10 116.16(4) . 2_655 ?
Ag13 Ag12 Ag13 117.80(8) 2_655 . ?
Ag13 Ag12 Ag16 64.90(5) . . ?
Ag13 Ag12 Ag16 62.59(5) 2_655 . ?
Ag13 Ag12 Ag16 62.59(5) . 2_655 ?
Ag13 Ag12 Ag16 64.90(5) 2_655 2_655 ?
Ag13 Ag12 Ag21 118.64(5) . 2_655 ?
Ag13 Ag12 Ag21 62.84(4) . . ?
Ag13 Ag12 Ag21 118.64(5) 2_655 . ?
Ag13 Ag12 Ag21 62.84(4) 2_655 2_655 ?
Ag16 Ag12 Ag16 62.20(7) 2_655 . ?
Ag17 Ag12 Ag10 118.62(6) 2_655 2_655 ?
Ag17 Ag12 Ag10 118.61(6) . . ?
Ag17 Ag12 Ag10 63.04(4) 2_655 . ?
Ag17 Ag12 Ag10 63.04(4) . 2_655 ?
Ag17 Ag12 Ag13 62.49(4) 2_655 . ?
Ag17 Ag12 Ag13 116.50(5) 2_655 2_655 ?
Ag17 Ag12 Ag13 116.50(5) . . ?
Ag17 Ag12 Ag13 62.49(4) . 2_655 ?
Ag17 Ag12 Ag16 62.50(4) 2_655 2_655 ?
Ag17 Ag12 Ag16 62.50(4) . . ?
Ag17 Ag12 Ag16 115.83(6) 2_655 . ?
Ag17 Ag12 Ag16 115.83(6) . 2_655 ?
Ag17 Ag12 Ag17 178.26(8) 2_655 . ?
Ag17 Ag12 Ag21 65.19(4) 2_655 2_655 ?
Ag17 Ag12 Ag21 114.85(4) . 2_655 ?
Ag17 Ag12 Ag21 65.19(4) . . ?
Ag17 Ag12 Ag21 114.85(4) 2_655 . ?
Ag21 Ag12 Ag16 66.32(4) 2_655 2_655 ?
Ag21 Ag12 Ag16 116.07(5) 2_655 . ?
Ag21 Ag12 Ag16 116.07(6) . 2_655 ?
Ag21 Ag12 Ag16 66.32(4) . . ?
Ag21 Ag12 Ag21 177.47(8) 2_655 . ?
Ag9 Ag13 Ag14 115.50(6) . . ?
Ag9 Ag13 Ag16 108.57(5) . . ?
Ag9 Ag13 Ag16 108.36(5) . 2_655 ?
Ag9 Ag13 Ag19 154.33(8) . 2_655 ?
Ag9 Ag13 Ag21 59.51(5) . . ?
Ag12 Ag13 Ag9 58.41(4) . . ?
Ag12 Ag13 Ag14 106.89(6) . . ?
Ag12 Ag13 Ag16 58.85(4) . 2_655 ?
Ag12 Ag13 Ag16 57.69(4) . . ?
Ag12 Ag13 Ag17 58.62(4) . 2_655 ?
Ag12 Ag13 Ag19 120.48(6) . 2_655 ?
Ag12 Ag13 Ag21 58.62(4) . . ?
Ag14 Ag13 Ag16 60.21(5) . . ?
Ag14 Ag13 Ag19 89.81(6) . 2_655 ?
Ag16 Ag13 Ag14 112.55(6) 2_655 . ?
Ag16 Ag13 Ag16 58.64(6) 2_655 . ?
Ag16 Ag13 Ag19 61.94(5) 2_655 2_655 ?
Ag16 Ag13 Ag19 87.12(6) . 2_655 ?
Ag16 Ag13 Ag21 109.37(5) 2_655 . ?
Ag17 Ag13 Ag9 60.12(4) 2_655 . ?
Ag17 Ag13 Ag14 165.41(6) 2_655 . ?
Ag17 Ag13 Ag16 59.97(5) 2_655 2_655 ?
Ag17 Ag13 Ag16 106.81(5) 2_655 . ?
Ag17 Ag13 Ag19 96.41(6) 2_655 2_655 ?
Ag17 Ag13 Ag21 108.17(5) 2_655 . ?
Ag21 Ag13 Ag14 60.95(5) . . ?
Ag21 Ag13 Ag16 62.32(5) . . ?
Ag21 Ag13 Ag19 144.90(7) . 2_655 ?
S2 Ag13 Ag9 98.89(12) . . ?
S2 Ag13 Ag12 155.31(13) . . ?
S2 Ag13 Ag14 91.18(13) . . ?
S2 Ag13 Ag16 129.65(14) . 2_655 ?
S2 Ag13 Ag16 146.61(13) . . ?
S2 Ag13 Ag17 103.15(14) . 2_655 ?
S2 Ag13 Ag19 75.12(13) . 2_655 ?
S2 Ag13 Ag21 120.94(13) . . ?
Ag13 Ag14 Ag16 60.40(5) . . ?
Ag13 Ag14 Ag21 58.56(5) . . ?
Ag13 Ag14 Ag22 105.29(6) . . ?
Ag16 Ag14 Ag22 57.41(5) . . ?
Ag21 Ag14 Ag16 61.57(4) . . ?
Ag21 Ag14 Ag22 57.98(5) . . ?
S6 Ag14 Ag13 73.22(13) . . ?
S6 Ag14 Ag16 66.13(12) . . ?
S6 Ag14 Ag21 120.98(12) . . ?
S6 Ag14 Ag22 111.90(15) . . ?
S6 Ag14 S9 148.1(2) . . ?
S9 Ag14 Ag13 81.21(13) . . ?
S9 Ag14 Ag16 116.67(11) . . ?
S9 Ag14 Ag21 55.49(11) . . ?
S9 Ag14 Ag22 92.79(14) . . ?
O3 Ag14 Ag13 169.2(4) . . ?
O3 Ag14 Ag16 111.1(4) . . ?
O3 Ag14 Ag21 125.0(4) . . ?
O3 Ag14 Ag22 72.5(4) . . ?
O3 Ag14 S6 97.5(4) . . ?
O3 Ag14 S9 109.3(4) . . ?
Ag16 Ag15 Ag16 58.18(7) . 2_655 ?
Ag19 Ag15 Ag16 61.96(5) 2_655 2_655 ?
Ag19 Ag15 Ag16 88.88(7) . 2_655 ?
Ag19 Ag15 Ag16 61.96(5) . . ?
Ag19 Ag15 Ag16 88.88(7) 2_655 . ?
Ag19 Ag15 Ag19 147.46(11) 2_655 . ?
S6 Ag15 Ag16 91.30(13) . 2_655 ?
S6 Ag15 Ag16 66.59(14) . . ?
S6 Ag15 Ag16 91.30(13) 2_655 . ?
S6 Ag15 Ag16 66.59(14) 2_655 2_655 ?
S6 Ag15 Ag19 118.44(16) . . ?
S6 Ag15 Ag19 53.39(16) 2_655 . ?
S6 Ag15 Ag19 118.45(16) 2_655 2_655 ?
S6 Ag15 Ag19 53.39(16) . 2_655 ?
S6 Ag15 S6 155.3(2) 2_655 . ?
S6 Ag15 O0AA 101.2(12) . . ?
S6 Ag15 O0AA 101.7(11) 2_655 . ?
S6 Ag15 C0AA 98.8(19) 2_655 . ?
S6 Ag15 C0AA 105.6(19) . . ?
O0AA Ag15 Ag16 130.3(10) . 2_655 ?
O0AA Ag15 Ag16 166.6(10) . . ?
O0AA Ag15 Ag19 124.0(12) . . ?
O0AA Ag15 Ag19 87.7(12) . 2_655 ?
O0AA Ag15 C0AA 32.1(8) . . ?
C0AA Ag15 Ag16 143.0(9) . . ?
C0AA Ag15 Ag16 157.0(15) . 2_655 ?
C0AA Ag15 Ag19 96.3(11) . . ?
C0AA Ag15 Ag19 116.2(12) . 2_655 ?
Ag12 Ag16 Ag13 58.56(3) . 2_655 ?
Ag12 Ag16 Ag13 57.41(4) . . ?
Ag12 Ag16 Ag14 106.00(5) . . ?
Ag12 Ag16 Ag15 119.81(6) . . ?
Ag12 Ag16 Ag16 58.90(3) . 2_655 ?
Ag12 Ag16 Ag17 58.47(4) . . ?
Ag12 Ag16 Ag19 119.02(6) . . ?
Ag12 Ag16 Ag21 56.74(4) . . ?
Ag12 Ag16 Ag22 106.84(5) . . ?
Ag13 Ag16 Ag13 108.10(5) 2_655 . ?
Ag13 Ag16 Ag14 164.52(6) 2_655 . ?
Ag13 Ag16 Ag15 93.54(5) 2_655 . ?
Ag13 Ag16 Ag19 144.89(7) . . ?
Ag13 Ag16 Ag19 60.76(5) 2_655 . ?
Ag13 Ag16 Ag21 107.27(5) 2_655 . ?
Ag13 Ag16 Ag21 57.42(4) . . ?
Ag13 Ag16 Ag22 116.17(6) 2_655 . ?
Ag14 Ag16 Ag13 59.39(5) . . ?
Ag14 Ag16 Ag19 134.70(7) . . ?
Ag14 Ag16 Ag21 59.04(4) . . ?
Ag15 Ag16 Ag13 91.61(5) . . ?
Ag15 Ag16 Ag14 95.80(5) . . ?
Ag15 Ag16 Ag19 58.48(5) . . ?
Ag15 Ag16 Ag21 146.51(6) . . ?
Ag15 Ag16 Ag22 133.07(6) . . ?
Ag16 Ag16 Ag13 59.03(5) 2_655 . ?
Ag16 Ag16 Ag13 62.33(5) 2_655 2_655 ?
Ag16 Ag16 Ag14 112.17(8) 2_655 . ?
Ag16 Ag16 Ag15 60.91(3) 2_655 . ?
Ag16 Ag16 Ag17 109.60(5) 2_655 . ?
Ag16 Ag16 Ag19 88.43(6) 2_655 . ?
Ag16 Ag16 Ag21 105.71(5) 2_655 . ?
Ag16 Ag16 Ag22 164.94(4) 2_655 . ?
Ag17 Ag16 Ag13 107.00(5) . . ?
Ag17 Ag16 Ag13 59.80(4) . 2_655 ?
Ag17 Ag16 Ag14 112.86(6) . . ?
Ag17 Ag16 Ag15 150.88(5) . . ?
Ag17 Ag16 Ag19 95.56(7) . . ?
Ag17 Ag16 Ag21 60.52(4) . . ?
Ag17 Ag16 Ag22 61.30(5) . . ?
Ag19 Ag16 Ag21 154.99(8) . . ?
Ag22 Ag16 Ag13 110.39(6) . . ?
Ag22 Ag16 Ag14 64.96(6) . . ?
Ag22 Ag16 Ag19 103.94(7) . . ?
Ag22 Ag16 Ag21 59.68(5) . . ?
S7 Ag16 Ag12 138.32(14) . . ?
S7 Ag16 Ag13 155.10(13) . . ?
S7 Ag16 Ag13 96.24(13) . 2_655 ?
S7 Ag16 Ag14 95.73(13) . . ?
S7 Ag16 Ag15 92.04(13) . . ?
S7 Ag16 Ag16 141.93(13) . 2_655 ?
S7 Ag16 Ag17 80.48(14) . . ?
S7 Ag16 Ag19 53.63(13) . . ?
S7 Ag16 Ag21 110.86(13) . . ?
S7 Ag16 Ag22 51.59(13) . . ?
Ag9 Ag17 Ag10 59.92(4) 2_655 2_655 ?
Ag9 Ag17 Ag18 95.76(6) 2_655 . ?
Ag9 Ag17 Ag21 106.42(5) 2_655 . ?
Ag9 Ag17 Ag22 165.21(7) 2_655 . ?
Ag10 Ag17 Ag18 61.62(5) 2_655 . ?
Ag10 Ag17 Ag21 58.14(4) 2_655 . ?
Ag10 Ag17 Ag22 111.93(5) 2_655 . ?
Ag12 Ag17 Ag9 58.50(4) . 2_655 ?
Ag12 Ag17 Ag10 58.63(5) . 2_655 ?
Ag12 Ag17 Ag13 58.88(4) . 2_655 ?
Ag12 Ag17 Ag16 59.02(5) . . ?
Ag12 Ag17 Ag18 120.01(6) . . ?
Ag12 Ag17 Ag21 57.57(4) . . ?
Ag12 Ag17 Ag22 106.90(6) . . ?
Ag13 Ag17 Ag9 60.14(5) 2_655 2_655 ?
Ag13 Ag17 Ag10 108.56(6) 2_655 2_655 ?
Ag13 Ag17 Ag16 60.23(5) 2_655 . ?
Ag13 Ag17 Ag18 153.56(6) 2_655 . ?
Ag13 Ag17 Ag21 109.09(6) 2_655 . ?
Ag13 Ag17 Ag22 116.14(6) 2_655 . ?
Ag16 Ag17 Ag9 108.59(6) . 2_655 ?
Ag16 Ag17 Ag10 109.31(6) . 2_655 ?
Ag16 Ag17 Ag18 144.93(6) . . ?
Ag16 Ag17 Ag21 62.43(4) . . ?
Ag16 Ag17 Ag22 60.83(5) . . ?
Ag18 Ag17 Ag21 87.04(5) . . ?
Ag18 Ag17 Ag22 89.93(6) . . ?
Ag22 Ag17 Ag21 60.15(5) . . ?
S8 Ag17 Ag9 103.04(13) . 2_655 ?
S8 Ag17 Ag10 128.53(15) . 2_655 ?
S8 Ag17 Ag12 156.00(14) . . ?
S8 Ag17 Ag13 99.54(14) . 2_655 ?
S8 Ag17 Ag16 122.07(14) . . ?
S8 Ag17 Ag18 73.97(14) . . ?
S8 Ag17 Ag21 146.30(14) . . ?
S8 Ag17 Ag22 91.64(14) . . ?
Ag7 Ag18 Ag10 94.38(7) 2_655 2_655 ?
Ag7 Ag18 Ag17 74.02(7) 2_655 . ?
Ag7 Ag18 Ag23 154.77(9) 2_655 . ?
Ag17 Ag18 Ag10 58.32(5) . 2_655 ?
Ag17 Ag18 Ag23 94.27(6) . . ?
Ag23 Ag18 Ag10 60.77(5) . 2_655 ?
S4 Ag18 Ag7 66.58(12) . 2_655 ?
S4 Ag18 Ag10 54.23(11) . 2_655 ?
S4 Ag18 Ag17 95.14(13) . . ?
S4 Ag18 Ag23 93.00(12) . . ?
S5 Ag18 Ag7 138.98(14) . 2_655 ?
S5 Ag18 Ag10 89.42(14) . 2_655 ?
S5 Ag18 Ag17 73.53(13) . . ?
S5 Ag18 Ag23 51.96(12) . . ?
S5 Ag18 S4 140.72(18) . . ?
O9 Ag18 Ag7 78.4(5) . 2_655 ?
O9 Ag18 Ag10 154.2(6) . 2_655 ?
O9 Ag18 Ag17 139.3(5) . . ?
O9 Ag18 Ag23 121.7(5) . . ?
O9 Ag18 S4 100.7(6) . . ?
O9 Ag18 S5 112.4(5) . . ?
Ag13 Ag19 Ag16 57.31(5) 2_655 . ?
Ag15 Ag19 Ag13 92.05(7) . 2_655 ?
Ag15 Ag19 Ag16 59.56(6) . . ?
Ag20 Ag19 Ag13 72.83(8) . 2_655 ?
Ag20 Ag19 Ag15 151.73(9) . . ?
Ag20 Ag19 Ag16 92.32(8) . . ?
S6 Ag19 Ag13 72.27(13) 2_655 2_655 ?
S6 Ag19 Ag15 52.56(12) 2_655 . ?
S6 Ag19 Ag16 89.14(13) 2_655 . ?
S6 Ag19 Ag20 137.21(15) 2_655 . ?
S6 Ag19 S7 140.58(19) 2_655 . ?
S7 Ag19 Ag13 93.65(13) . 2_655 ?
S7 Ag19 Ag15 92.81(14) . . ?
S7 Ag19 Ag16 53.62(13) . . ?
S7 Ag19 Ag20 65.31(15) . . ?
O5 Ag19 Ag13 142.3(6) . 2_655 ?
O5 Ag19 Ag15 122.1(5) . . ?
O5 Ag19 Ag16 152.0(6) . . ?
O5 Ag19 Ag20 80.9(5) . . ?
O5 Ag19 S6 114.3(6) . 2_655 ?
O5 Ag19 S7 99.5(6) . . ?
Ag1 Ag20 S7 150.84(19) 2_655 . ?
Ag19 Ag20 Ag1 134.3(3) . 2_655 ?
Ag19 Ag20 S7 52.29(13) . . ?
S2 Ag20 Ag1 58.6(3) 2_655 2_655 ?
S2 Ag20 Ag19 76.00(14) 2_655 . ?
S2 Ag20 S7 120.23(19) 2_655 . ?
S8 Ag20 Ag1 60.9(2) . 2_655 ?
S8 Ag20 Ag19 130.36(17) . . ?
S8 Ag20 S2 100.89(19) . 2_655 ?
S8 Ag20 S7 93.16(18) . . ?
O6 Ag20 Ag1 112.4(6) . 2_655 ?
O6 Ag20 Ag19 81.0(5) . . ?
O6 Ag20 S2 103.5(6) . 2_655 ?
O6 Ag20 S7 96.5(6) . . ?
O6 Ag20 S8 144.4(6) . . ?
Ag9 Ag21 Ag8 60.97(5) . . ?
Ag9 Ag21 Ag13 60.11(5) . . ?
Ag9 Ag21 Ag14 115.61(6) . . ?
Ag9 Ag21 Ag16 107.42(6) . . ?
Ag9 Ag21 Ag17 108.23(5) . . ?
Ag9 Ag21 Ag22 164.91(6) . . ?
Ag9 Ag21 Ag23 94.11(5) . . ?
Ag10 Ag21 Ag8 88.84(5) 2_655 . ?
Ag10 Ag21 Ag9 62.45(4) 2_655 . ?
Ag10 Ag21 Ag13 109.91(6) 2_655 . ?
Ag10 Ag21 Ag14 164.74(6) 2_655 . ?
Ag10 Ag21 Ag16 105.93(5) 2_655 . ?
Ag10 Ag21 Ag17 59.37(4) 2_655 . ?
Ag10 Ag21 Ag22 112.76(6) 2_655 . ?
Ag10 Ag21 Ag23 61.69(5) 2_655 . ?
Ag12 Ag21 Ag8 119.30(6) . . ?
Ag12 Ag21 Ag9 58.59(4) . . ?
Ag12 Ag21 Ag10 58.98(5) . 2_655 ?
Ag12 Ag21 Ag13 58.54(4) . . ?
Ag12 Ag21 Ag14 106.45(6) . . ?
Ag12 Ag21 Ag16 56.94(4) . . ?
Ag12 Ag21 Ag17 57.24(4) . . ?
Ag12 Ag21 Ag22 106.39(5) . . ?
Ag12 Ag21 Ag23 120.66(6) . . ?
Ag13 Ag21 Ag8 95.69(6) . . ?
Ag13 Ag21 Ag14 60.48(5) . . ?
Ag13 Ag21 Ag16 60.26(5) . . ?
Ag13 Ag21 Ag17 106.50(5) . . ?
Ag13 Ag21 Ag22 112.24(6) . . ?
Ag13 Ag21 Ag23 151.45(6) . . ?
Ag14 Ag21 Ag8 103.46(5) . . ?
Ag14 Ag21 Ag16 59.39(4) . . ?
Ag14 Ag21 Ag17 110.12(5) . . ?
Ag14 Ag21 Ag22 64.82(5) . . ?
Ag14 Ag21 Ag23 132.64(6) . . ?
Ag16 Ag21 Ag8 154.72(6) . . ?
Ag17 Ag21 Ag8 145.72(6) . . ?
Ag17 Ag21 Ag16 57.06(4) . . ?
Ag17 Ag21 Ag22 59.86(5) . . ?
Ag17 Ag21 Ag23 92.52(5) . . ?
Ag22 Ag21 Ag8 134.12(6) . . ?
Ag22 Ag21 Ag16 58.96(5) . . ?
Ag22 Ag21 Ag23 95.62(6) . . ?
Ag23 Ag21 Ag8 58.50(5) . . ?
Ag23 Ag21 Ag16 146.68(6) . . ?
S9 Ag21 Ag8 53.22(11) . . ?
S9 Ag21 Ag9 96.11(13) . . ?
S9 Ag21 Ag10 141.94(11) . 2_655 ?
S9 Ag21 Ag12 138.20(14) . . ?
S9 Ag21 Ag13 80.34(13) . . ?
S9 Ag21 Ag14 51.59(10) . . ?
S9 Ag21 Ag16 110.63(11) . . ?
S9 Ag21 Ag17 154.98(13) . . ?
S9 Ag21 Ag22 95.16(13) . . ?
S9 Ag21 Ag23 91.42(12) . . ?
Ag16 Ag22 Ag14 57.63(5) . . ?
Ag16 Ag22 Ag17 57.86(5) . . ?
Ag16 Ag22 Ag21 61.36(5) . . ?
Ag17 Ag22 Ag14 104.34(6) . . ?
Ag17 Ag22 Ag21 59.99(4) . . ?
Ag21 Ag22 Ag14 57.19(5) . . ?
S5 Ag22 Ag14 111.41(14) . . ?
S5 Ag22 Ag16 120.38(14) . . ?
S5 Ag22 Ag17 73.45(12) . . ?
S5 Ag22 Ag21 65.61(14) . . ?
S7 Ag22 Ag14 92.88(15) . . ?
S7 Ag22 Ag16 55.31(14) . . ?
S7 Ag22 Ag17 80.33(13) . . ?
S7 Ag22 Ag21 116.21(15) . . ?
S7 Ag22 S5 147.73(19) . . ?
O4 Ag22 Ag14 77.0(5) . . ?
O4 Ag22 Ag16 127.4(5) . . ?
O4 Ag22 Ag17 172.3(5) . . ?
O4 Ag22 Ag21 116.1(5) . . ?
O4 Ag22 S5 98.9(5) . . ?
O4 Ag22 S7 107.3(5) . . ?
Ag8 Ag23 Ag10 87.54(6) . 2_655 ?
Ag8 Ag23 Ag18 143.83(7) . . ?
Ag8 Ag23 Ag21 61.32(5) . . ?
Ag10 Ag23 Ag21 56.50(4) 2_655 . ?
Ag18 Ag23 Ag10 59.97(5) . 2_655 ?
Ag18 Ag23 Ag21 85.96(6) . . ?
S3 Ag23 Ag8 52.97(11) . . ?
S3 Ag23 Ag10 66.02(11) . 2_655 ?
S3 Ag23 Ag18 117.14(12) . . ?
S3 Ag23 Ag21 89.88(12) . . ?
S3 Ag23 S5 152.60(17) . . ?
S3 Ag23 O11 108.3(5) . . ?
S3 Ag23 O12 89.9(4) . . ?
S5 Ag23 Ag8 116.70(15) . . ?
S5 Ag23 Ag10 89.71(12) . 2_655 ?
S5 Ag23 Ag18 53.33(13) . . ?
S5 Ag23 Ag21 65.13(14) . . ?
S5 Ag23 O11 92.9(5) . . ?
S5 Ag23 O12 111.5(4) . . ?
O11 Ag23 Ag8 143.7(5) . . ?
O11 Ag23 Ag10 114.6(5) . 2_655 ?
O11 Ag23 Ag18 70.5(5) . . ?
O11 Ag23 Ag21 154.8(5) . . ?
O11 Ag23 O12 79.0(6) . . ?
O12 Ag23 Ag8 71.1(4) . . ?
O12 Ag23 Ag10 154.8(4) . 2_655 ?
O12 Ag23 Ag18 144.0(4) . . ?
O12 Ag23 Ag21 119.3(4) . . ?
Ag2 S1 Ag5 60.9(3) . . ?
Ag7 S1 Ag2 82.1(3) . . ?
Ag7 S1 Ag5 138.8(2) . . ?
Ag7 S1 Ag9 93.75(17) . . ?
Ag9 S1 Ag2 119.7(2) . . ?
Ag9 S1 Ag5 89.81(17) . . ?
C11 S1 Ag2 120.6(8) . . ?
C11 S1 Ag5 108.6(8) . . ?
C11 S1 Ag7 105.6(8) . . ?
C11 S1 Ag9 118.4(8) . . ?
Ag5 S2 Ag1 79.1(4) . . ?
Ag5 S2 Ag2 63.6(3) . . ?
Ag5 S2 Ag13 95.20(18) . . ?
Ag5 S2 Ag20 141.8(2) . 2_655 ?
Ag13 S2 Ag1 115.1(2) . . ?
Ag13 S2 Ag2 118.6(2) . . ?
Ag13 S2 Ag20 85.59(15) . 2_655 ?
Ag20 S2 Ag1 66.4(4) 2_655 . ?
Ag20 S2 Ag2 82.6(3) 2_655 . ?
C18 S2 Ag1 122.9(8) . . ?
C18 S2 Ag2 120.1(8) . . ?
C18 S2 Ag5 105.0(8) . . ?
C18 S2 Ag13 121.0(8) . . ?
C18 S2 Ag20 107.2(8) . 2_655 ?
Ag11 S3 Ag8 118.8(2) . . ?
Ag11 S3 Ag23 131.25(18) . . ?
Ag23 S3 Ag8 75.01(14) . . ?
C25 S3 Ag8 115.3(7) . . ?
C25 S3 Ag11 108.2(7) . . ?
C25 S3 Ag23 105.1(7) . . ?
Ag11 S4 Ag10 73.22(14) 2_655 2_655 ?
Ag11 S4 Ag18 141.7(2) 2_655 . ?
Ag18 S4 Ag10 72.02(13) . 2_655 ?
C32 S4 Ag10 116.2(6) . 2_655 ?
C32 S4 Ag11 106.4(9) . 2_655 ?
C32 S4 Ag18 102.9(9) . . ?
Ag22 S5 Ag18 117.4(2) . . ?
Ag23 S5 Ag18 74.71(15) . . ?
Ag23 S5 Ag22 132.9(3) . . ?
C39 S5 Ag18 116.0(8) . . ?
C39 S5 Ag22 109.7(8) . . ?
C39 S5 Ag23 102.6(8) . . ?
Ag14 S6 Ag19 119.2(2) . 2_655 ?
Ag15 S6 Ag14 130.9(2) . . ?
Ag15 S6 Ag19 74.05(16) . 2_655 ?
C46 S6 Ag14 109.0(8) . . ?
C46 S6 Ag15 104.3(7) . . ?
C46 S6 Ag19 115.9(8) . 2_655 ?
Ag16 S7 Ag19 72.75(16) . . ?
Ag16 S7 Ag20 101.31(18) . . ?
Ag19 S7 Ag20 62.40(14) . . ?
Ag22 S7 Ag16 73.10(15) . . ?
Ag22 S7 Ag19 142.8(2) . . ?
Ag22 S7 Ag20 111.1(2) . . ?
C53 S7 Ag16 109.7(19) . . ?
C53 S7 Ag19 95(3) . . ?
C53 S7 Ag20 133(4) . . ?
C53 S7 Ag22 111(4) . . ?
C54 S7 Ag16 115.0(8) . . ?
C54 S7 Ag19 100(2) . . ?
C54 S7 Ag20 133(2) . . ?
C54 S7 Ag22 108(3) . . ?
Ag7 S8 Ag1 71.2(3) 2_655 2_655 ?
Ag17 S8 Ag1 115.5(3) . 2_655 ?
Ag17 S8 Ag7 88.33(17) . 2_655 ?
Ag20 S8 Ag1 68.9(3) . 2_655 ?
Ag20 S8 Ag7 135.9(2) . 2_655 ?
Ag20 S8 Ag17 92.2(2) . . ?
C67 S8 Ag1 125.3(9) . 2_655 ?
C67 S8 Ag7 112.9(9) . 2_655 ?
C67 S8 Ag17 119.1(9) . . ?
C67 S8 Ag20 105.1(8) . . ?
Ag8 S9 Ag5 63.85(13) . . ?
Ag8 S9 Ag21 73.49(12) . . ?
Ag14 S9 Ag5 111.6(2) . . ?
Ag14 S9 Ag8 143.09(19) . . ?
Ag14 S9 Ag21 72.92(12) . . ?
Ag21 S9 Ag5 105.33(18) . . ?
C98 S9 Ag5 131.0(8) . . ?
C98 S9 Ag8 98.6(7) . . ?
C98 S9 Ag14 108.2(8) . . ?
C98 S9 Ag21 112.9(8) . . ?
C80 P2 Ag2 119.8(7) . . ?
C80 P2 C86 104.1(10) . . ?
C86 P2 Ag2 118.4(7) . . ?
C92 P2 Ag2 103.9(8) . . ?
C92 P2 C80 104.5(10) . . ?
C92 P2 C86 104.3(10) . . ?
C1 O1 Ag5 120.0(12) . . ?
C1 O2 Ag8 123.0(12) . . ?
O1 C1 O2 134.2(16) . . ?
O1 C1 C2 112.2(13) . . ?
O2 C1 C2 113.6(14) . . ?
F1 C2 F2 104.3(17) . . ?
F1 C2 F3 105.9(18) . . ?
F1 C2 C1 113.9(11) . . ?
F2 C2 C1 114.9(11) . . ?
F3 C2 F2 101.1(17) . . ?
F3 C2 C1 115.3(11) . . ?
F1A C2 C1 114.5(14) . . ?
F1A C2 F2A 94(4) . . ?
F2A C2 C1 112(3) . . ?
F3A C2 C1 118(2) . . ?
F3A C2 F1A 114(3) . . ?
F3A C2 F2A 102(4) . . ?
C3 O3 Ag14 125.9(15) . . ?
C3 O4 Ag22 117.8(16) . . ?
O3 C3 O4 134(2) . . ?
O3 C3 C4 113.9(19) . . ?
O4 C3 C4 112.5(19) . . ?
F4 C4 F5 99(2) . . ?
F4 C4 F6 109(2) . . ?
F4 C4 C3 116(2) . . ?
F5 C4 C3 114(2) . . ?
F6 C4 F5 97(2) . . ?
F6 C4 C3 118.3(19) . . ?
C5 O5 Ag19 121.1(16) . . ?
C5 O6 Ag20 122.6(16) . . ?
O5 C5 O6 134(2) . . ?
O5 C5 C6 114(2) . . ?
O6 C5 C6 112.0(19) . . ?
F7 C6 F8 102(2) . . ?
F7 C6 F9 107(2) . . ?
F7 C6 C5 116.3(19) . . ?
F8 C6 C5 115(2) . . ?
F9 C6 F8 98(2) . . ?
F9 C6 C5 117(2) . . ?
C9 O9 Ag18 123.8(16) . . ?
C9 O10 Ag7 121.6(16) . 2_655 ?
O9 C9 C10 116.3(19) . . ?
O10 C9 O9 134(2) . . ?
O10 C9 C10 109.7(19) . . ?
F13 C10 F14 102(2) . . ?
F13 C10 F15 105(2) . . ?
F13 C10 C9 115(2) . . ?
F14 C10 F15 100(2) . . ?
F14 C10 C9 115.5(18) . . ?
F15 C10 C9 117(2) . . ?
C0AA O0AA Ag15 78(2) . . ?
C7 O7 Ag11 123.8(12) . . ?
C74 O11 Ag23 127(3) . . ?
C77 O12 Ag23 136(2) . . ?
C74 N1 C75 116(3) . . ?
C74 N1 C76 113(3) . . ?
C76 N1 C75 109(3) . . ?
C77 N2 C78 122(3) . . ?
C77 N2 C79 124(3) . . ?
C78 N2 C79 112(3) . . ?
O0AA C0AA Ag15 70(2) . . ?
O0AA C0AA O1AA 145(3) . . ?
O0AA C0AA C1AA 122(3) . . ?
O1AA C0AA Ag15 74.7(19) . . ?
O1AA C0AA C1AA 92.8(18) . . ?
C1AA C0AA Ag15 167(2) . . ?
F16 C1AA F17 95.4(19) . . ?
F16 C1AA F18 94.7(19) . . ?
F16 C1AA C0AA 136(4) . . ?
F17 C1AA F18 96(2) . . ?
F17 C1AA C0AA 103(3) . . ?
F18 C1AA C0AA 122(3) . . ?
O7 C7 O7 131(2) . 2_655 ?
O7 C7 C8 114.5(11) . . ?
O7 C7 C8 114.5(11) 2_655 . ?
F10 C8 F11 101.9(15) . . ?
F10 C8 C7 115.7(15) . . ?
F11 C8 C7 108.2(14) . . ?
F12 C8 F10 110.2(18) . . ?
F12 C8 F11 102.8(15) . . ?
F12 C8 C7 116.1(15) . . ?
S1 C11 H11A 108.9 . . ?
S1 C11 H11B 108.9 . . ?
H11A C11 H11B 107.7 . . ?
C12 C11 S1 113.2(15) . . ?
C12 C11 H11A 108.9 . . ?
C12 C11 H11B 108.9 . . ?
C14 C15 H15 120.0 . . ?
C14 C15 C16 120.0 . . ?
C16 C15 H15 120.0 . . ?
C15 C14 H14 120.0 . . ?
C15 C14 C13 120.0 . . ?
C13 C14 H14 120.0 . . ?
C14 C13 H13 120.0 . . ?
C12 C13 C14 120.0 . . ?
C12 C13 H13 120.0 . . ?
C13 C12 C11 118.9(15) . . ?
C17 C12 C11 121.1(15) . . ?
C17 C12 C13 120.0 . . ?
C12 C17 H17 120.0 . . ?
C12 C17 C16 120.0 . . ?
C16 C17 H17 120.0 . . ?
C15 C16 H16 120.0 . . ?
C17 C16 C15 120.0 . . ?
C17 C16 H16 120.0 . . ?
S2 C18 H18A 109.2 . . ?
S2 C18 H18B 109.2 . . ?
H18A C18 H18B 107.9 . . ?
C19 C18 S2 112.0(16) . . ?
C19 C18 H18A 109.2 . . ?
C19 C18 H18B 109.2 . . ?
C24 C23 H23 120.0 . . ?
C24 C23 C22 120.0 . . ?
C22 C23 H23 120.0 . . ?
C23 C24 H24 120.0 . . ?
C23 C24 C19 120.0 . . ?
C19 C24 H24 120.0 . . ?
C24 C19 C18 116.5(17) . . ?
C20 C19 C18 123.5(17) . . ?
C20 C19 C24 120.0 . . ?
C19 C20 H20 120.0 . . ?
C19 C20 C21 120.0 . . ?
C21 C20 H20 120.0 . . ?
C20 C21 H21 120.0 . . ?
C20 C21 C22 120.0 . . ?
C22 C21 H21 120.0 . . ?
C23 C22 H22 120.0 . . ?
C21 C22 C23 120.0 . . ?
C21 C22 H22 120.0 . . ?
S3 C25 H25A 109.0 . . ?
S3 C25 H25B 109.0 . . ?
H25A C25 H25B 107.8 . . ?
C26 C25 S3 112.9(14) . . ?
C26 C25 H25A 109.0 . . ?
C26 C25 H25B 109.0 . . ?
C27 C26 C25 120.9(19) . . ?
C31 C26 C25 120.8(18) . . ?
C31 C26 C27 118(2) . . ?
C26 C27 H27 119.4 . . ?
C28 C27 C26 121(2) . . ?
C28 C27 H27 119.4 . . ?
C27 C28 H28 119.4 . . ?
C29 C28 C27 121(2) . . ?
C29 C28 H28 119.4 . . ?
C28 C29 H29 120.8 . . ?
C28 C29 C30 118(2) . . ?
C30 C29 H29 120.8 . . ?
C29 C30 H30 119.7 . . ?
C29 C30 C31 121(2) . . ?
C31 C30 H30 119.7 . . ?
C26 C31 C30 120(2) . . ?
C26 C31 H31 119.8 . . ?
C30 C31 H31 119.8 . . ?
S4 C32 H32A 110.0 . . ?
S4 C32 H32B 110.0 . . ?
H32A C32 H32B 108.4 . . ?
C33 C32 S4 108.5(15) . . ?
C33 C32 H32A 110.0 . . ?
C33 C32 H32B 110.0 . . ?
C34 C33 C32 121(2) . . ?
C34 C33 C38 120.0 . . ?
C38 C33 C32 119(2) . . ?
C33 C34 H34 120.0 . . ?
C33 C34 C35 120.0 . . ?
C35 C34 H34 120.0 . . ?
C34 C35 H35 120.0 . . ?
C34 C35 C37 120.0 . . ?
C37 C35 H35 120.0 . . ?
C35 C37 H37 120.0 . . ?
C35 C37 C36 120.0 . . ?
C36 C37 H37 120.0 . . ?
C37 C36 H36 120.0 . . ?
C38 C36 C37 120.0 . . ?
C38 C36 H36 120.0 . . ?
C33 C38 H38 120.0 . . ?
C36 C38 C33 120.0 . . ?
C36 C38 H38 120.0 . . ?
S5 C39 H39A 109.5 . . ?
S5 C39 H39B 109.5 . . ?
H39A C39 H39B 108.1 . . ?
C40 C39 S5 110.8(15) . . ?
C40 C39 H39A 109.5 . . ?
C40 C39 H39B 109.5 . . ?
C41 C40 C39 121(2) . . ?
C41 C40 C45 120.0 . . ?
C45 C40 C39 119(2) . . ?
C40 C41 H41 120.0 . . ?
C42 C41 C40 120.0 . . ?
C42 C41 H41 120.0 . . ?
C41 C42 H42 120.0 . . ?
C43 C42 C41 120.0 . . ?
C43 C42 H42 120.0 . . ?
C42 C43 H43 120.0 . . ?
C44 C43 C42 120.0 . . ?
C44 C43 H43 120.0 . . ?
C43 C44 H44 120.0 . . ?
C43 C44 C45 120.0 . . ?
C45 C44 H44 120.0 . . ?
C40 C45 H45 120.0 . . ?
C44 C45 C40 120.0 . . ?
C44 C45 H45 120.0 . . ?
S6 C46 H46A 109.5 . . ?
S6 C46 H46B 109.5 . . ?
H46A C46 H46B 108.1 . . ?
C47 C46 S6 110.6(16) . . ?
C47 C46 H46A 109.5 . . ?
C47 C46 H46B 109.5 . . ?
C48 C47 C46 121(2) . . ?
C48 C47 C52 119(2) . . ?
C52 C47 C46 120(2) . . ?
C47 C48 H48 118.8 . . ?
C47 C48 C49 122(3) . . ?
C49 C48 H48 118.8 . . ?
C48 C49 H49 122.5 . . ?
C50 C49 C48 115(3) . . ?
C50 C49 H49 122.5 . . ?
C49 C50 H50 115.6 . . ?
C51 C50 C49 129(3) . . ?
C51 C50 H50 115.6 . . ?
C50 C51 H51 121.0 . . ?
C50 C51 C52 118(3) . . ?
C52 C51 H51 121.0 . . ?
C47 C52 C51 116(3) . . ?
C47 C52 H52 121.8 . . ?
C51 C52 H52 121.8 . . ?
S7 C53 H53A 107.8 . . ?
S7 C53 H53B 107.8 . . ?
H53A C53 H53B 107.2 . . ?
C61 C53 S7 118(3) . . ?
C61 C53 H53A 107.8 . . ?
C61 C53 H53B 107.8 . . ?
S7 C54 H54A 110.5 . . ?
S7 C54 H54B 110.5 . . ?
H54A C54 H54B 108.7 . . ?
C55 C54 S7 106.0(17) . . ?
C55 C54 H54A 110.5 . . ?
C55 C54 H54B 110.5 . . ?
C56 C55 C54 118(4) . . ?
C56 C55 C60 120.0 . . ?
C60 C55 C54 122(4) . . ?
C55 C56 H56 120.0 . . ?
C55 C56 C57 120.0 . . ?
C57 C56 H56 120.0 . . ?
C56 C57 H57 120.0 . . ?
C58 C57 C56 120.0 . . ?
C58 C57 H57 120.0 . . ?
C57 C58 H58 120.0 . . ?
C57 C58 C59 120.0 . . ?
C59 C58 H58 120.0 . . ?
C58 C59 H59 120.0 . . ?
C60 C59 C58 120.0 . . ?
C60 C59 H59 120.0 . . ?
C55 C60 H60 120.0 . . ?
C59 C60 C55 120.0 . . ?
C59 C60 H60 120.0 . . ?
C62 C61 C53 122(5) . . ?
C62 C61 C66 120.0 . . ?
C66 C61 C53 117(5) . . ?
C61 C62 H62 120.0 . . ?
C61 C62 C63 120.0 . . ?
C63 C62 H62 120.0 . . ?
C62 C63 H63 120.0 . . ?
C64 C63 C62 120.0 . . ?
C64 C63 H63 120.0 . . ?
C63 C64 H64 120.0 . . ?
C63 C64 C65 120.0 . . ?
C65 C64 H64 120.0 . . ?
C64 C65 H65 120.0 . . ?
C66 C65 C64 120.0 . . ?
C66 C65 H65 120.0 . . ?
C61 C66 H66 120.0 . . ?
C65 C66 C61 120.0 . . ?
C65 C66 H66 120.0 . . ?
S8 C67 H67A 108.7 . . ?
S8 C67 H67B 108.7 . . ?
H67A C67 H67B 107.6 . . ?
C68 C67 S8 114.0(18) . . ?
C68 C67 H67A 108.7 . . ?
C68 C67 H67B 108.7 . . ?
C69 C68 C67 121(2) . . ?
C69 C68 C73 117(2) . . ?
C73 C68 C67 122(2) . . ?
C68 C69 H69 119.2 . . ?
C68 C69 C70 122(3) . . ?
C70 C69 H69 119.2 . . ?
C69 C70 H70 120.6 . . ?
C71 C70 C69 119(3) . . ?
C71 C70 H70 120.6 . . ?
C70 C71 H71 118.7 . . ?
C72 C71 C70 123(3) . . ?
C72 C71 H71 118.7 . . ?
C71 C72 H72 122.0 . . ?
C71 C72 C73 116(3) . . ?
C73 C72 H72 122.0 . . ?
C68 C73 H73 117.8 . . ?
C72 C73 C68 124(3) . . ?
C72 C73 H73 117.8 . . ?
O11 C74 N1 123(4) . . ?
O11 C74 H74 118.7 . . ?
N1 C74 H74 118.7 . . ?
N1 C75 H75A 109.5 . . ?
N1 C75 H75B 109.5 . . ?
N1 C75 H75C 109.5 . . ?
H75A C75 H75B 109.5 . . ?
H75A C75 H75C 109.5 . . ?
H75B C75 H75C 109.5 . . ?
N1 C76 H76A 109.5 . . ?
N1 C76 H76B 109.5 . . ?
N1 C76 H76C 109.5 . . ?
H76A C76 H76B 109.5 . . ?
H76A C76 H76C 109.5 . . ?
H76B C76 H76C 109.5 . . ?
O12 C77 N2 125(3) . . ?
O12 C77 H77 117.7 . . ?
N2 C77 H77 117.7 . . ?
N2 C78 H78A 109.5 . . ?
N2 C78 H78B 109.5 . . ?
N2 C78 H78C 109.5 . . ?
H78A C78 H78B 109.5 . . ?
H78A C78 H78C 109.5 . . ?
H78B C78 H78C 109.5 . . ?
N2 C79 H79A 109.5 . . ?
N2 C79 H79B 109.5 . . ?
N2 C79 H79C 109.5 . . ?
H79A C79 H79B 109.5 . . ?
H79A C79 H79C 109.5 . . ?
H79B C79 H79C 109.5 . . ?
C81 C80 P2 117.9(13) . . ?
C81 C80 C85 120.0 . . ?
C85 C80 P2 122.1(13) . . ?
C80 C81 H81 120.0 . . ?
C82 C81 C80 120.0 . . ?
C82 C81 H81 120.0 . . ?
C81 C82 H82 120.0 . . ?
C81 C82 C83 120.0 . . ?
C83 C82 H82 120.0 . . ?
C82 C83 H83 120.0 . . ?
C84 C83 C82 120.0 . . ?
C84 C83 H83 120.0 . . ?
C83 C84 H84 120.0 . . ?
C83 C84 C85 120.0 . . ?
C85 C84 H84 120.0 . . ?
C80 C85 H85 120.0 . . ?
C84 C85 C80 120.0 . . ?
C84 C85 H85 120.0 . . ?
C89 C90 H90 120.0 . . ?
C89 C90 C91 120.0 . . ?
C91 C90 H90 120.0 . . ?
C90 C89 H89 120.0 . . ?
C88 C89 C90 120.0 . . ?
C88 C89 H89 120.0 . . ?
C89 C88 H88 120.0 . . ?
C87 C88 C89 120.0 . . ?
C87 C88 H88 120.0 . . ?
C88 C87 H87 120.0 . . ?
C88 C87 C86 120.0 . . ?
C86 C87 H87 120.0 . . ?
C87 C86 P2 115.9(13) . . ?
C91 C86 P2 124.1(13) . . ?
C91 C86 C87 120.0 . . ?
C90 C91 H91 120.0 . . ?
C86 C91 C90 120.0 . . ?
C86 C91 H91 120.0 . . ?
C93 C94 H94 120.0 . . ?
C93 C94 C95 120.0 . . ?
C95 C94 H94 120.0 . . ?
C94 C93 H93 120.0 . . ?
C94 C93 C92 120.0 . . ?
C92 C93 H93 120.0 . . ?
C93 C92 P2 119.3(13) . . ?
C97 C92 P2 120.7(13) . . ?
C97 C92 C93 120.0 . . ?
C92 C97 H97 120.0 . . ?
C92 C97 C96 120.0 . . ?
C96 C97 H97 120.0 . . ?
C97 C96 H96 120.0 . . ?
C95 C96 C97 120.0 . . ?
C95 C96 H96 120.0 . . ?
C94 C95 H95 120.0 . . ?
C96 C95 C94 120.0 . . ?
C96 C95 H95 120.0 . . ?
S9 C98 H98A 109.2 . . ?
S9 C98 H98B 109.2 . . ?
H98A C98 H98B 107.9 . . ?
C99 C98 S9 112.2(16) . . ?
C99 C98 H98A 109.2 . . ?
C99 C98 H98B 109.2 . . ?
C103 C104 H104 120.0 . . ?
C103 C104 C99 120.0 . . ?
C99 C104 H104 120.0 . . ?
C104 C103 H103 120.0 . . ?
C104 C103 C102 120.0 . . ?
C102 C103 H103 120.0 . . ?
C103 C102 H102 120.0 . . ?
C101 C102 C103 120.0 . . ?
C101 C102 H102 120.0 . . ?
C102 C101 H101 120.0 . . ?
C102 C101 C100 120.0 . . ?
C100 C101 H101 120.0 . . ?
C101 C100 H100 120.0 . . ?
C99 C100 C101 120.0 . . ?
C99 C100 H100 120.0 . . ?
C104 C99 C98 119.7(17) . . ?
C100 C99 C98 120.2(17) . . ?
C100 C99 C104 120.0 . . ?

loop_
_geom_bond_atom_site_label_1
_geom_bond_atom_site_label_2
_geom_bond_distance
_geom_bond_site_symmetry_2
_geom_bond_publ_flag
Ag1 Ag5 3.330(15) . ?
Ag1 Ag7 3.133(8) . ?
Ag1 Ag20 2.956(14) 2_655 ?
Ag1 S2 2.754(10) . ?
Ag1 S8 2.768(13) 2_655 ?
Ag1 P2 2.416(8) . ?
Ag2 Ag5 2.712(11) . ?
Ag2 Ag7 3.326(9) . ?
Ag2 S1 2.621(7) . ?
Ag2 S2 2.673(9) . ?
Ag2 P2 2.451(9) . ?
Ag5 Ag8 2.907(3) . ?
Ag5 S1 2.724(6) . ?
Ag5 S2 2.465(6) . ?
Ag5 S9 2.888(6) . ?
Ag5 O1 2.239(14) . ?
Ag7 Ag18 2.953(3) 2_655 ?
Ag7 S1 2.439(6) . ?
Ag7 S8 2.610(6) 2_655 ?
Ag7 O10 2.241(19) 2_655 ?
Ag8 Ag9 3.049(2) . ?
Ag8 Ag21 3.0964(19) . ?
Ag8 Ag23 3.009(2) . ?
Ag8 S3 2.487(5) . ?
Ag8 S9 2.587(5) . ?
Ag8 O2 2.337(12) . ?
Ag9 Ag10 3.0078(19) 2_655 ?
Ag9 Ag10 2.9245(18) . ?
Ag9 Ag11 3.0032(19) . ?
Ag9 Ag12 2.7990(15) . ?
Ag9 Ag13 2.9227(19) . ?
Ag9 Ag17 2.9219(19) 2_655 ?
Ag9 Ag21 2.905(2) . ?
Ag9 S1 2.504(5) . ?
Ag10 Ag10 3.061(3) 2_655 ?
Ag10 Ag11 3.0083(18) . ?
Ag10 Ag11 3.0064(19) 2_655 ?
Ag10 Ag12 2.8112(18) . ?
Ag10 Ag17 2.9346(18) 2_655 ?
Ag10 Ag18 3.034(2) 2_655 ?
Ag10 Ag21 2.8967(17) 2_655 ?
Ag10 Ag23 3.058(2) 2_655 ?
Ag10 S4 2.588(5) 2_655 ?
Ag11 Ag11 3.244(3) 2_655 ?
Ag11 S3 2.450(5) . ?
Ag11 S4 2.454(6) 2_655 ?
Ag11 O7 2.331(12) . ?
Ag12 Ag13 2.8098(15) 2_655 ?
Ag12 Ag13 2.8099(15) . ?
Ag12 Ag16 2.8186(19) . ?
Ag12 Ag16 2.8186(19) 2_655 ?
Ag12 Ag17 2.8021(15) 2_655 ?
Ag12 Ag17 2.8022(15) . ?
Ag12 Ag21 2.8124(14) 2_655 ?
Ag12 Ag21 2.8125(14) . ?
Ag13 Ag14 2.989(2) . ?
Ag13 Ag16 3.020(2) . ?
Ag13 Ag16 2.9237(18) 2_655 ?
Ag13 Ag17 2.9109(19) 2_655 ?
Ag13 Ag19 3.031(2) 2_655 ?
Ag13 Ag21 2.931(2) . ?
Ag13 S2 2.535(5) . ?
Ag14 Ag16 3.0143(19) . ?
Ag14 Ag21 3.003(2) . ?
Ag14 Ag22 3.234(3) . ?
Ag14 S6 2.457(6) . ?
Ag14 S9 2.462(5) . ?
Ag14 O3 2.359(17) . ?
Ag15 Ag16 2.995(2) 2_655 ?
Ag15 Ag16 2.995(2) . ?
Ag15 Ag19 2.961(3) 2_655 ?
Ag15 Ag19 2.961(3) . ?
Ag15 S6 2.445(5) . ?
Ag15 S6 2.445(5) 2_655 ?
Ag15 O0AA 2.52(4) . ?
Ag15 C0AA 2.63(3) . ?
Ag16 Ag16 2.912(3) 2_655 ?
Ag16 Ag17 2.916(2) . ?
Ag16 Ag19 3.065(2) . ?
Ag16 Ag21 3.0801(18) . ?
Ag16 Ag22 3.007(2) . ?
Ag16 S7 2.584(6) . ?
Ag17 Ag18 2.988(2) . ?
Ag17 Ag21 3.0247(18) . ?
Ag17 Ag22 3.021(2) . ?
Ag17 S8 2.522(5) . ?
Ag18 Ag23 3.012(2) . ?
Ag18 S4 2.572(5) . ?
Ag18 S5 2.504(5) . ?
Ag18 O9 2.293(19) . ?
Ag19 Ag20 2.895(4) . ?
Ag19 S6 2.472(7) 2_655 ?
Ag19 S7 2.585(6) . ?
Ag19 O5 2.28(2) . ?
Ag20 S2 2.644(6) 2_655 ?
Ag20 S7 2.968(6) . ?
Ag20 S8 2.433(6) . ?
Ag20 O6 2.24(2) . ?
Ag21 Ag22 3.030(2) . ?
Ag21 Ag23 3.062(2) . ?
Ag21 S9 2.589(4) . ?
Ag22 S5 2.465(6) . ?
Ag22 S7 2.463(5) . ?
Ag22 O4 2.36(2) . ?
Ag23 S3 2.456(5) . ?
Ag23 S5 2.459(5) . ?
Ag23 O11 2.53(2) . ?
Ag23 O12 2.576(19) . ?
S1 C11 1.83(2) . ?
S2 C18 1.86(2) . ?
S3 C25 1.870(17) . ?
S4 C32 1.81(2) . ?
S5 C39 1.86(2) . ?
S6 C46 1.89(2) . ?
S7 C53 1.851(10) . ?
S7 C54 1.850(10) . ?
S8 C67 1.82(2) . ?
S9 C98 1.83(2) . ?
P2 C80 1.810(19) . ?
P2 C86 1.817(17) . ?
P2 C92 1.798(17) . ?
F1 C2 1.324(11) . ?
F2 C2 1.326(11) . ?
F3 C2 1.326(11) . ?
O1 C1 1.189(18) . ?
O2 C1 1.201(17) . ?
C1 C2 1.515(8) . ?
C2 F1A 1.333(18) . ?
C2 F2A 1.334(19) . ?
C2 F3A 1.319(19) . ?
F4 C4 1.305(18) . ?
F5 C4 1.349(19) . ?
F6 C4 1.316(17) . ?
O3 C3 1.168(19) . ?
O4 C3 1.194(19) . ?
C3 C4 1.516(8) . ?
F7 C6 1.315(18) . ?
F8 C6 1.335(19) . ?
F9 C6 1.332(18) . ?
O5 C5 1.177(19) . ?
O6 C5 1.19(2) . ?
C5 C6 1.515(9) . ?
F10 C8 1.294(19) . ?
F11 C8 1.382(18) . ?
F12 C8 1.287(19) . ?
F13 C10 1.312(18) . ?
F14 C10 1.335(18) . ?
F15 C10 1.340(17) . ?
O9 C9 1.187(19) . ?
O10 C9 1.184(19) . ?
C9 C10 1.514(8) . ?
F16 C1AA 1.445(9) . ?
F17 C1AA 1.445(10) . ?
F18 C1AA 1.449(9) . ?
O0AA C0AA 1.43(3) . ?
O1AA C0AA 1.43(3) . ?
O7 C7 1.235(15) . ?
O11 C74 1.164(18) . ?
O12 C77 1.188(18) . ?
N1 C74 1.26(4) . ?
N1 C75 1.448(10) . ?
N1 C76 1.444(10) . ?
N2 C77 1.35(4) . ?
N2 C78 1.415(18) . ?
N2 C79 1.445(18) . ?
C0AA C1AA 1.511(10) . ?
C7 C8 1.55(3) . ?
C11 H11A 0.9900 . ?
C11 H11B 0.9900 . ?
C11 C12 1.50(2) . ?
C15 H15 0.9500 . ?
C15 C14 1.3900 . ?
C15 C16 1.3900 . ?
C14 H14 0.9500 . ?
C14 C13 1.3900 . ?
C13 H13 0.9500 . ?
C13 C12 1.3900 . ?
C12 C17 1.3900 . ?
C17 H17 0.9500 . ?
C17 C16 1.3900 . ?
C16 H16 0.9500 . ?
C18 H18A 0.9900 . ?
C18 H18B 0.9900 . ?
C18 C19 1.49(3) . ?
C23 H23 0.9500 . ?
C23 C24 1.3900 . ?
C23 C22 1.3900 . ?
C24 H24 0.9500 . ?
C24 C19 1.3900 . ?
C19 C20 1.3900 . ?
C20 H20 0.9500 . ?
C20 C21 1.3900 . ?
C21 H21 0.9500 . ?
C21 C22 1.3900 . ?
C22 H22 0.9500 . ?
C25 H25A 0.9900 . ?
C25 H25B 0.9900 . ?
C25 C26 1.48(3) . ?
C26 C27 1.38(3) . ?
C26 C31 1.34(3) . ?
C27 H27 0.9500 . ?
C27 C28 1.36(3) . ?
C28 H28 0.9500 . ?
C28 C29 1.35(3) . ?
C29 H29 0.9500 . ?
C29 C30 1.37(3) . ?
C30 H30 0.9500 . ?
C30 C31 1.40(3) . ?
C31 H31 0.9500 . ?
C32 H32A 0.9900 . ?
C32 H32B 0.9900 . ?
C32 C33 1.519(10) . ?
C33 C34 1.3900 . ?
C33 C38 1.3900 . ?
C34 H34 0.9500 . ?
C34 C35 1.3900 . ?
C35 H35 0.9500 . ?
C35 C37 1.3900 . ?
C37 H37 0.9500 . ?
C37 C36 1.3900 . ?
C36 H36 0.9500 . ?
C36 C38 1.3900 . ?
C38 H38 0.9500 . ?
C39 H39A 0.9900 . ?
C39 H39B 0.9900 . ?
C39 C40 1.49(3) . ?
C40 C41 1.3900 . ?
C40 C45 1.3900 . ?
C41 H41 0.9500 . ?
C41 C42 1.3900 . ?
C42 H42 0.9500 . ?
C42 C43 1.3900 . ?
C43 H43 0.9500 . ?
C43 C44 1.3900 . ?
C44 H44 0.9500 . ?
C44 C45 1.3900 . ?
C45 H45 0.9500 . ?
C46 H46A 0.9900 . ?
C46 H46B 0.9900 . ?
C46 C47 1.47(3) . ?
C47 C48 1.37(4) . ?
C47 C52 1.39(3) . ?
C48 H48 0.9500 . ?
C48 C49 1.39(4) . ?
C49 H49 0.9500 . ?
C49 C50 1.31(4) . ?
C50 H50 0.9500 . ?
C50 C51 1.28(4) . ?
C51 H51 0.9500 . ?
C51 C52 1.45(4) . ?
C52 H52 0.9500 . ?
C53 H53A 0.9900 . ?
C53 H53B 0.9900 . ?
C53 C61 1.512(10) . ?
C54 H54A 0.9900 . ?
C54 H54B 0.9900 . ?
C54 C55 1.510(10) . ?
C55 C56 1.3900 . ?
C55 C60 1.3900 . ?
C56 H56 0.9500 . ?
C56 C57 1.3900 . ?
C57 H57 0.9500 . ?
C57 C58 1.3900 . ?
C58 H58 0.9500 . ?
C58 C59 1.3900 . ?
C59 H59 0.9500 . ?
C59 C60 1.3900 . ?
C60 H60 0.9500 . ?
C61 C62 1.3900 . ?
C61 C66 1.3900 . ?
C62 H62 0.9500 . ?
C62 C63 1.3900 . ?
C63 H63 0.9500 . ?
C63 C64 1.3900 . ?
C64 H64 0.9500 . ?
C64 C65 1.3900 . ?
C65 H65 0.9500 . ?
C65 C66 1.3900 . ?
C66 H66 0.9500 . ?
C67 H67A 0.9900 . ?
C67 H67B 0.9900 . ?
C67 C68 1.44(3) . ?
C68 C69 1.387(10) . ?
C68 C73 1.391(10) . ?
C69 H69 0.9500 . ?
C69 C70 1.392(10) . ?
C70 H70 0.9500 . ?
C70 C71 1.384(10) . ?
C71 H71 0.9500 . ?
C71 C72 1.383(10) . ?
C72 H72 0.9500 . ?
C72 C73 1.390(10) . ?
C73 H73 0.9500 . ?
C74 H74 0.9500 . ?
C75 H75A 0.9800 . ?
C75 H75B 0.9800 . ?
C75 H75C 0.9800 . ?
C76 H76A 0.9800 . ?
C76 H76B 0.9800 . ?
C76 H76C 0.9800 . ?
C77 H77 0.9500 . ?
C78 H78A 0.9800 . ?
C78 H78B 0.9800 . ?
C78 H78C 0.9800 . ?
C79 H79A 0.9800 . ?
C79 H79B 0.9800 . ?
C79 H79C 0.9800 . ?
C80 C81 1.3900 . ?
C80 C85 1.3900 . ?
C81 H81 0.9500 . ?
C81 C82 1.3900 . ?
C82 H82 0.9500 . ?
C82 C83 1.3900 . ?
C83 H83 0.9500 . ?
C83 C84 1.3900 . ?
C84 H84 0.9500 . ?
C84 C85 1.3900 . ?
C85 H85 0.9500 . ?
C90 H90 0.9500 . ?
C90 C89 1.3900 . ?
C90 C91 1.3900 . ?
C89 H89 0.9500 . ?
C89 C88 1.3900 . ?
C88 H88 0.9500 . ?
C88 C87 1.3900 . ?
C87 H87 0.9500 . ?
C87 C86 1.3900 . ?
C86 C91 1.3900 . ?
C91 H91 0.9500 . ?
C94 H94 0.9500 . ?
C94 C93 1.3900 . ?
C94 C95 1.3900 . ?
C93 H93 0.9500 . ?
C93 C92 1.3900 . ?
C92 C97 1.3900 . ?
C97 H97 0.9500 . ?
C97 C96 1.3900 . ?
C96 H96 0.9500 . ?
C96 C95 1.3900 . ?
C95 H95 0.9500 . ?
C98 H98A 0.9900 . ?
C98 H98B 0.9900 . ?
C98 C99 1.47(3) . ?
C104 H104 0.9500 . ?
C104 C103 1.3900 . ?
C104 C99 1.3900 . ?
C103 H103 0.9500 . ?
C103 C102 1.3900 . ?
C102 H102 0.9500 . ?
C102 C101 1.3900 . ?
C101 H101 0.9500 . ?
C101 C100 1.3900 . ?
C100 H100 0.9500 . ?
C100 C99 1.3900 . ?

loop_
_geom_torsion_atom_site_label_1
_geom_torsion_atom_site_label_2
_geom_torsion_atom_site_label_3
_geom_torsion_atom_site_label_4
_geom_torsion
_geom_torsion_site_symmetry_1
_geom_torsion_site_symmetry_2
_geom_torsion_site_symmetry_3
_geom_torsion_site_symmetry_4
_geom_torsion_publ_flag
Ag1 S2 C18 C19 -49(2) . . . . ?
Ag1 S8 C67 C68 -27(2) 2_655 . . . ?
Ag2 S1 C11 C12 -43.1(19) . . . . ?
Ag2 S2 C18 C19 -31(2) . . . . ?
Ag2 P2 C80 C81 -31.5(13) . . . . ?
Ag2 P2 C80 C85 151.1(9) . . . . ?
Ag2 P2 C86 C87 -52.8(15) . . . . ?
Ag2 P2 C86 C91 128.5(11) . . . . ?
Ag2 P2 C92 C93 -32.7(11) . . . . ?
Ag2 P2 C92 C97 148.9(9) . . . . ?
Ag5 S1 C11 C12 -109.8(15) . . . . ?
Ag5 S2 C18 C19 37.3(18) . . . . ?
Ag5 S9 C98 C99 52.2(19) . . . . ?
Ag5 O1 C1 O2 3(4) . . . . ?
Ag5 O1 C1 C2 -176.1(10) . . . . ?
Ag7 S1 C11 C12 46.8(17) . . . . ?
Ag7 S8 C67 C68 -109.2(17) 2_655 . . . ?
Ag7 O10 C9 O9 -6(6) 2_655 . . . ?
Ag7 O10 C9 C10 177.6(15) 2_655 . . . ?
Ag8 S3 C25 C26 -66.6(16) . . . . ?
Ag8 S9 C98 C99 114.9(15) . . . . ?
Ag8 O2 C1 O1 6(4) . . . . ?
Ag8 O2 C1 C2 -175.0(10) . . . . ?
Ag9 S1 C11 C12 150.0(13) . . . . ?
Ag10 S4 C32 C33 -177.3(15) 2_655 . . . ?
Ag11 S3 C25 C26 69.2(15) . . . . ?
Ag11 S4 C32 C33 -98.3(18) 2_655 . . . ?
Ag11 O7 C7 O7 -16.0(7) . . . 2_655 ?
Ag11 O7 C7 C8 164.0(7) . . . . ?
Ag13 S2 C18 C19 142.9(14) . . . . ?
Ag14 S6 C46 C47 69.8(18) . . . . ?
Ag14 S9 C98 C99 -90.8(16) . . . . ?
Ag14 O3 C3 O4 -15(6) . . . . ?
Ag14 O3 C3 C4 166.9(15) . . . . ?
Ag15 S6 C46 C47 -146.9(16) . . . . ?
Ag15 O0AA C0AA O1AA 0(9) . . . . ?
Ag15 O0AA C0AA C1AA 178(7) . . . . ?
Ag15 C0AA C1AA F16 87(24) . . . . ?
Ag15 C0AA C1AA F17 -160(24) . . . . ?
Ag15 C0AA C1AA F18 -55(26) . . . . ?
Ag16 S7 C53 C61 -157(7) . . . . ?
Ag16 S7 C54 C55 -179(3) . . . . ?
Ag17 S8 C67 C68 149.4(15) . . . . ?
Ag18 S4 C32 C33 106.6(17) . . . . ?
Ag18 S5 C39 C40 -67.6(19) . . . . ?
Ag18 O9 C9 O10 1(6) . . . . ?
Ag18 O9 C9 C10 176.8(16) . . . . ?
Ag19 S6 C46 C47 -67.9(19) 2_655 . . . ?
Ag19 S7 C53 C61 130(8) . . . . ?
Ag19 S7 C54 C55 106(4) . . . . ?
Ag19 O5 C5 O6 4(6) . . . . ?
Ag19 O5 C5 C6 -175.2(16) . . . . ?
Ag20 S2 C18 C19 -121.8(15) 2_655 . . . ?
Ag20 S7 C53 C61 75(9) . . . . ?
Ag20 S7 C54 C55 44(6) . . . . ?
Ag20 S8 C67 C68 48(2) . . . . ?
Ag20 O6 C5 O5 -4(6) . . . . ?
Ag20 O6 C5 C6 176.1(16) . . . . ?
Ag21 S9 C98 C99 -169.5(13) . . . . ?
Ag22 S5 C39 C40 68.3(18) . . . . ?
Ag22 S7 C53 C61 -78(9) . . . . ?
Ag22 S7 C54 C55 -100(4) . . . . ?
Ag22 O4 C3 O3 -22(5) . . . . ?
Ag22 O4 C3 C4 156.0(16) . . . . ?
Ag23 S3 C25 C26 -146.9(13) . . . . ?
Ag23 S5 C39 C40 -146.6(16) . . . . ?
Ag23 O11 C74 N1 177(3) . . . . ?
Ag23 O12 C77 N2 174(2) . . . . ?
S1 C11 C12 C13 90.8(16) . . . . ?
S1 C11 C12 C17 -89.2(17) . . . . ?
S2 C18 C19 C24 -85.2(18) . . . . ?
S2 C18 C19 C20 95.3(17) . . . . ?
S3 C25 C26 C27 90(2) . . . . ?
S3 C25 C26 C31 -88(2) . . . . ?
S4 C32 C33 C34 -91.1(19) . . . . ?
S4 C32 C33 C38 85.0(19) . . . . ?
S5 C39 C40 C41 -89.2(18) . . . . ?
S5 C39 C40 C45 88.6(18) . . . . ?
S6 C46 C47 C48 91(3) . . . . ?
S6 C46 C47 C52 -89(2) . . . . ?
S7 C53 C61 C62 138(6) . . . . ?
S7 C53 C61 C66 -50(10) . . . . ?
S7 C54 C55 C56 79(4) . . . . ?
S7 C54 C55 C60 -101(4) . . . . ?
S8 C67 C68 C69 -88(3) . . . . ?
S8 C67 C68 C73 96(3) . . . . ?
S9 C98 C99 C104 -113.2(15) . . . . ?
S9 C98 C99 C100 70.3(19) . . . . ?
P2 C80 C81 C82 -177.5(13) . . . . ?
P2 C80 C85 C84 177.4(14) . . . . ?
P2 C86 C91 C90 178.7(17) . . . . ?
P2 C92 C97 C96 178.4(14) . . . . ?
O1 C1 C2 F1 -71(2) . . . . ?
O1 C1 C2 F2 49(3) . . . . ?
O1 C1 C2 F3 166(2) . . . . ?
O1 C1 C2 F1A 12(4) . . . . ?
O1 C1 C2 F2A 117(5) . . . . ?
O1 C1 C2 F3A -125(4) . . . . ?
O2 C1 C2 F1 110(2) . . . . ?
O2 C1 C2 F2 -130(3) . . . . ?
O2 C1 C2 F3 -13(3) . . . . ?
O2 C1 C2 F1A -167(4) . . . . ?
O2 C1 C2 F2A -62(5) . . . . ?
O2 C1 C2 F3A 56(4) . . . . ?
O3 C3 C4 F4 -46(4) . . . . ?
O3 C3 C4 F5 68(3) . . . . ?
O3 C3 C4 F6 -179(3) . . . . ?
O4 C3 C4 F4 135(3) . . . . ?
O4 C3 C4 F5 -111(3) . . . . ?
O4 C3 C4 F6 2(4) . . . . ?
O5 C5 C6 F7 -12(4) . . . . ?
O5 C5 C6 F8 106(3) . . . . ?
O5 C5 C6 F9 -140(3) . . . . ?
O6 C5 C6 F7 168(3) . . . . ?
O6 C5 C6 F8 -74(4) . . . . ?
O6 C5 C6 F9 40(4) . . . . ?
O9 C9 C10 F13 98(3) . . . . ?
O9 C9 C10 F14 -21(4) . . . . ?
O9 C9 C10 F15 -138(3) . . . . ?
O10 C9 C10 F13 -85(3) . . . . ?
O10 C9 C10 F14 156(3) . . . . ?
O10 C9 C10 F15 39(4) . . . . ?
O0AA C0AA C1AA F16 -82(6) . . . . ?
O0AA C0AA C1AA F17 30(6) . . . . ?
O0AA C0AA C1AA F18 135(4) . . . . ?
O1AA C0AA C1AA F16 96(5) . . . . ?
O1AA C0AA C1AA F17 -151(4) . . . . ?
O1AA C0AA C1AA F18 -46(6) . . . . ?
O7 C7 C8 F10 -26.9(19) . . . . ?
O7 C7 C8 F10 153.1(19) 2_655 . . . ?
O7 C7 C8 F11 -93.4(16) 2_655 . . . ?
O7 C7 C8 F11 86.6(16) . . . . ?
O7 C7 C8 F12 -158.4(19) . . . . ?
O7 C7 C8 F12 21.6(19) 2_655 . . . ?
C11 C12 C17 C16 -179.9(16) . . . . ?
C15 C14 C13 C12 0.0 . . . . ?
C14 C15 C16 C17 0.0 . . . . ?
C14 C13 C12 C11 179.9(16) . . . . ?
C14 C13 C12 C17 0.0 . . . . ?
C13 C12 C17 C16 0.0 . . . . ?
C12 C17 C16 C15 0.0 . . . . ?
C16 C15 C14 C13 0.0 . . . . ?
C18 C19 C20 C21 179.5(18) . . . . ?
C23 C24 C19 C18 -179.5(17) . . . . ?
C23 C24 C19 C20 0.0 . . . . ?
C24 C23 C22 C21 0.0 . . . . ?
C24 C19 C20 C21 0.0 . . . . ?
C19 C20 C21 C22 0.0 . . . . ?
C20 C21 C22 C23 0.0 . . . . ?
C22 C23 C24 C19 0.0 . . . . ?
C25 C26 C27 C28 -178.4(19) . . . . ?
C25 C26 C31 C30 177.9(18) . . . . ?
C26 C27 C28 C29 -1(4) . . . . ?
C27 C26 C31 C30 0(3) . . . . ?
C27 C28 C29 C30 4(4) . . . . ?
C28 C29 C30 C31 -4(3) . . . . ?
C29 C30 C31 C26 2(3) . . . . ?
C31 C26 C27 C28 -1(3) . . . . ?
C32 C33 C34 C35 176(2) . . . . ?
C32 C33 C38 C36 -176(2) . . . . ?
C33 C34 C35 C37 0.0 . . . . ?
C34 C33 C38 C36 0.0 . . . . ?
C34 C35 C37 C36 0.0 . . . . ?
C35 C37 C36 C38 0.0 . . . . ?
C37 C36 C38 C33 0.0 . . . . ?
C38 C33 C34 C35 0.0 . . . . ?
C39 C40 C41 C42 178(2) . . . . ?
C39 C40 C45 C44 -178(2) . . . . ?
C40 C41 C42 C43 0.0 . . . . ?
C41 C40 C45 C44 0.0 . . . . ?
C41 C42 C43 C44 0.0 . . . . ?
C42 C43 C44 C45 0.0 . . . . ?
C43 C44 C45 C40 0.0 . . . . ?
C45 C40 C41 C42 0.0 . . . . ?
C46 C47 C48 C49 179(3) . . . . ?
C46 C47 C52 C51 -179(2) . . . . ?
C47 C48 C49 C50 0(5) . . . . ?
C48 C47 C52 C51 0(4) . . . . ?
C48 C49 C50 C51 1(6) . . . . ?
C49 C50 C51 C52 -1(5) . . . . ?
C50 C51 C52 C47 0(4) . . . . ?
C52 C47 C48 C49 0(4) . . . . ?
C53 C61 C62 C63 172(6) . . . . ?
C53 C61 C66 C65 -172(5) . . . . ?
C54 C55 C56 C57 -180(3) . . . . ?
C54 C55 C60 C59 180(3) . . . . ?
C55 C56 C57 C58 0.0 . . . . ?
C56 C55 C60 C59 0.0 . . . . ?
C56 C57 C58 C59 0.0 . . . . ?
C57 C58 C59 C60 0.0 . . . . ?
C58 C59 C60 C55 0.0 . . . . ?
C60 C55 C56 C57 0.0 . . . . ?
C61 C62 C63 C64 0.0 . . . . ?
C62 C61 C66 C65 0.0 . . . . ?
C62 C63 C64 C65 0.0 . . . . ?
C63 C64 C65 C66 0.0 . . . . ?
C64 C65 C66 C61 0.0 . . . . ?
C66 C61 C62 C63 0.0 . . . . ?
C67 C68 C69 C70 -180(3) . . . . ?
C67 C68 C73 C72 179(3) . . . . ?
C68 C69 C70 C71 3(5) . . . . ?
C69 C68 C73 C72 3(4) . . . . ?
C69 C70 C71 C72 -3(6) . . . . ?
C70 C71 C72 C73 3(6) . . . . ?
C71 C72 C73 C68 -3(5) . . . . ?
C73 C68 C69 C70 -3(4) . . . . ?
C75 N1 C74 O11 -48(5) . . . . ?
C76 N1 C74 O11 -175(3) . . . . ?
C78 N2 C77 O12 1(6) . . . . ?
C79 N2 C77 O12 164(4) . . . . ?
C80 P2 C86 C87 83.1(13) . . . . ?
C80 P2 C86 C91 -95.6(14) . . . . ?
C80 P2 C92 C93 -159.1(11) . . . . ?
C80 P2 C92 C97 22.5(13) . . . . ?
C80 C81 C82 C83 0.0 . . . . ?
C81 C80 C85 C84 0.0 . . . . ?
C81 C82 C83 C84 0.0 . . . . ?
C82 C83 C84 C85 0.0 . . . . ?
C83 C84 C85 C80 0.0 . . . . ?
C85 C80 C81 C82 0.0 . . . . ?
C90 C89 C88 C87 0.0 . . . . ?
C89 C90 C91 C86 0.0 . . . . ?
C89 C88 C87 C86 0.0 . . . . ?
C88 C87 C86 P2 -178.8(16) . . . . ?
C88 C87 C86 C91 0.0 . . . . ?
C87 C86 C91 C90 0.0 . . . . ?
C86 P2 C80 C81 -166.6(10) . . . . ?
C86 P2 C80 C85 16.0(13) . . . . ?
C86 P2 C92 C93 91.9(12) . . . . ?
C86 P2 C92 C97 -86.5(13) . . . . ?
C91 C90 C89 C88 0.0 . . . . ?
C94 C93 C92 P2 -178.4(13) . . . . ?
C94 C93 C92 C97 0.0 . . . . ?
C93 C94 C95 C96 0.0 . . . . ?
C93 C92 C97 C96 0.0 . . . . ?
C92 P2 C80 C81 84.3(11) . . . . ?
C92 P2 C80 C85 -93.1(12) . . . . ?
C92 P2 C86 C87 -167.6(12) . . . . ?
C92 P2 C86 C91 13.7(16) . . . . ?
C92 C97 C96 C95 0.0 . . . . ?
C97 C96 C95 C94 0.0 . . . . ?
C95 C94 C93 C92 0.0 . . . . ?
C104 C103 C102 C101 0.0 . . . . ?
C103 C104 C99 C98 -176.4(19) . . . . ?
C103 C104 C99 C100 0.0 . . . . ?
C103 C102 C101 C100 0.0 . . . . ?
C102 C101 C100 C99 0.0 . . . . ?
C101 C100 C99 C98 176.4(19) . . . . ?
C101 C100 C99 C104 0.0 . . . . ?
C99 C104 C103 C102 0.0 . . . . ?

loop_
_smtbx_masks_void_nr
_smtbx_masks_void_average_x
_smtbx_masks_void_average_y
_smtbx_masks_void_average_z
_smtbx_masks_void_volume
_smtbx_masks_void_count_electrons
_smtbx_masks_void_content
1 0.250 -0.594 -0.390 3225.1 785.6 ?
2 0.750 -0.966 -0.038 3225.1 785.6 ?
